data_4117420
loop_
_publ_author_name
'Shohei Tashiro'
'Ryou Kubota'
'Mitsuhiko Shionoya'

_publ_contact_author_address
;
Department of Chemistry
The University of Tokyo
Graduate School of Science
7-3-1, Hongo
Bunkyo-ku
Tokyo
113-0033
;
_publ_contact_author_email shionoya@chem.s.u-tokyo.ac.jp
_publ_contact_author_fax 81-3-5841-8061
_publ_contact_author_name 'Prof Mitsuhiko Shionoya'
_publ_contact_author_phone 81-3-5841-8061
_publ_section_title
;
 Metal-Macrocycle Framework (MMF): Supramolecular Nano-Channel Surfaces
 with Shape Sorting Capability
;
_journal_name_full 'Journal of the American Chemical Society'
_journal_page_first 2461
_journal_page_last 2464
_journal_paper_doi 10.1021/ja209422m
_journal_volume 134
_journal_year 2012
_chemical_formula_moiety '2(C42 H42 Cl6 N6 Pd3), 0.68(C6 H4 Br2), (C2 H3 N), 2(H2 O)'
_chemical_formula_sum 'C90.1 H93.73 Br1.37 Cl12 N13 O2 Pd6'
_chemical_formula_weight 2564.05
_space_group_IT_number 14
_symmetry_cell_setting monoclinic
_symmetry_Int_Tables_number 14
_symmetry_space_group_name_Hall '-P 2ybc'
_symmetry_space_group_name_H-M 'P 1 21/c 1'
_atom_sites_solution_hydrogens geom
_atom_sites_solution_primary direct
_atom_sites_solution_secondary difmap
_audit_creation_date 2010-11-08
_audit_creation_method 'by CrystalStructure 4.0'
_cell_angle_alpha 90.0000
_cell_angle_beta 91.0613(10)
_cell_angle_gamma 90.0000
_cell_formula_units_Z 4
_cell_length_a 19.5941(12)
_cell_length_b 52.174(4)
_cell_length_c 14.3018(9)
_cell_measurement_reflns_used 49099
_cell_measurement_temperature 99
_cell_measurement_theta_max 27.56
_cell_measurement_theta_min 3.02
_cell_volume 14618.3(17)
_computing_cell_refinement 'RAPID AUTO'
_computing_data_collection 'RAPID AUTO (Rigaku, ????)'
_computing_data_reduction 'RAPID AUTO'
_computing_molecular_graphics 'CrystalStructure 4.0'
_computing_publication_material 'CrystalStructure 4.0 (Rigaku, 2010)'
_computing_structure_refinement 'SHELXL97 (Sheldrick, 2008)'
_computing_structure_solution 'SHELXS97 (Sheldrick, 2008)'
_diffrn_ambient_temperature 99
_diffrn_detector_area_resol_mean 10.000
_diffrn_measured_fraction_theta_full 0.995
_diffrn_measured_fraction_theta_max 0.995
_diffrn_measurement_device_type 'Rigaku R-AXIS RAPID'
_diffrn_measurement_method \w
_diffrn_radiation_type 'Mo K\a'
_diffrn_radiation_wavelength 0.71075
_diffrn_reflns_av_R_equivalents 0.1284
_diffrn_reflns_limit_h_max 23
_diffrn_reflns_limit_h_min -25
_diffrn_reflns_limit_k_max 67
_diffrn_reflns_limit_k_min -63
_diffrn_reflns_limit_l_max 18
_diffrn_reflns_limit_l_min -18
_diffrn_reflns_number 135780
_diffrn_reflns_theta_full 27.49
_diffrn_reflns_theta_max 27.49
_diffrn_standards_number 0
_exptl_absorpt_coefficient_mu 1.353
_exptl_absorpt_correction_T_max 0.935
_exptl_absorpt_correction_T_min 0.128
_exptl_absorpt_correction_type multi-scan
_exptl_absorpt_process_details
;
    Higashi, T. (1995). Program for Absorption Correction.
    Rigaku Corporation, Tokyo, Japan.
;
_exptl_crystal_colour yellow
_exptl_crystal_density_diffrn 1.165
_exptl_crystal_description platelet
_exptl_crystal_F_000 5077.12
_exptl_crystal_size_max 0.200
_exptl_crystal_size_mid 0.100
_exptl_crystal_size_min 0.050
_platon_squeeze_details
;
;
_refine_diff_density_max 1.300
_refine_diff_density_min -1.330
_refine_ls_extinction_method none
_refine_ls_goodness_of_fit_ref 0.911
_refine_ls_hydrogen_treatment constr
_refine_ls_number_parameters 1115
_refine_ls_number_reflns 33376
_refine_ls_number_restraints 218
_refine_ls_R_factor_gt 0.0860
_refine_ls_shift/su_max 0.001
_refine_ls_structure_factor_coef Fsqd
_refine_ls_weighting_details 'w = 1/[\s^2^(Fo^2^)+(0.1414P)^2^+0.0000P] where P=(Fo^2^+2Fc^2^)/3'
_refine_ls_weighting_scheme calc
_refine_ls_wR_factor_ref 0.2788
_reflns_number_gt 12445
_reflns_number_total 33376
_reflns_threshold_expression F^2^>2.0\s(F^2^)
_cod_data_source_file ja209422m_si_002_06.cif
_cod_data_source_block 832887
_cod_original_cell_volume 14618.3(16)
_cod_original_formula_sum 'C90.10 H93.73 Br1.37 Cl12 N13 O2 Pd6'
_cod_database_code 4117420

loop_
_symmetry_equiv_pos_site_id
_symmetry_equiv_pos_as_xyz
1 +X,+Y,+Z
2 -X,1/2+Y,1/2-Z
3 -X,-Y,-Z
4 +X,1/2-Y,1/2+Z

loop_
_atom_site_label
_atom_site_type_symbol
_atom_site_fract_x
_atom_site_fract_y
_atom_site_fract_z
_atom_site_U_iso_or_equiv
_atom_site_adp_type
_atom_site_occupancy
_atom_site_symmetry_multiplicity
_atom_site_calc_flag
_atom_site_refinement_flags
Pd1 Pd 0.08174(3) 0.488561(13) 0.51212(4) 0.0560(2) Uani 1.0 4 d .
Pd2 Pd 0.53176(4) 0.485893(14) 0.32706(5) 0.0631(3) Uani 1.0 4 d .
Pd3 Pd 0.21214(4) 0.522803(15) -0.09650(5) 0.0685(3) Uani 1.0 4 d .
Pd4 Pd 0.06517(4) 0.576741(15) 0.21584(5) 0.0707(3) Uani 1.0 4 d .
Pd5 Pd 0.29779(5) 0.662982(17) 0.73558(7) 0.0988(4) Uani 1.0 4 d .
Pd6 Pd 0.15332(9) 0.74687(2) 0.27461(11) 0.1657(7) Uani 1.0 4 d .
Br1G Br 0.69217(11) 0.60696(4) 0.37200(15) 0.1166(9) Uani 0.683(3) 4 d .
Br2G Br 0.44458(13) 0.57642(4) 0.07933(15) 0.1255(10) Uani 0.683(3) 4 d .
Cl1 Cl 0.07936(11) 0.53240(4) 0.48602(14) 0.0624(6) Uani 1.0 4 d .
Cl2 Cl 0.07845(11) 0.49264(4) 0.67270(13) 0.0642(6) Uani 1.0 4 d .
Cl3 Cl 0.50269(13) 0.52481(5) 0.39058(16) 0.0758(7) Uani 1.0 4 d .
Cl4 Cl 0.62522(12) 0.50243(5) 0.25151(16) 0.0725(7) Uani 1.0 4 d .
Cl5 Cl 0.28997(14) 0.55454(5) -0.06444(17) 0.0822(8) Uani 1.0 4 d .
Cl6 Cl 0.12732(13) 0.55154(5) -0.12987(17) 0.0816(8) Uani 1.0 4 d .
Cl7 Cl 0.00428(15) 0.57553(5) 0.07715(17) 0.0873(8) Uani 1.0 4 d .
Cl8 Cl -0.02992(13) 0.58332(5) 0.30376(17) 0.0798(7) Uani 1.0 4 d .
Cl9 Cl 0.40647(18) 0.65034(6) 0.7704(3) 0.1290(13) Uani 1.0 4 d .
Cl10 Cl 0.3351(2) 0.70319(6) 0.6956(3) 0.1320(14) Uani 1.0 4 d .
Cl11 Cl 0.1531(3) 0.78580(7) 0.3500(4) 0.195(3) Uani 1.0 4 d .
Cl12 Cl 0.0337(3) 0.74361(11) 0.2750(5) 0.208(3) Uani 1.0 4 d .
O1W O 0.3243(8) 0.6256(3) 0.9822(10) 0.236(7) Uani 1.0 4 d .
O2W O 0.0640(10) 0.7107(3) 0.0413(11) 0.281(10) Uani 1.0 4 d .
N1 N 0.0731(4) 0.48176(13) 0.3732(5) 0.0593(19) Uani 1.0 4 d .
N1S N 0.3323(5) 0.55374(16) 0.5927(7) 0.083(3) Uani 1.0 4 d .
N2 N 0.0886(4) 0.44946(12) 0.5236(5) 0.0577(19) Uani 1.0 4 d .
N3 N 0.4521(4) 0.46962(13) 0.3921(5) 0.0561(18) Uani 1.0 4 d .
N4 N 0.5511(4) 0.45039(13) 0.2762(5) 0.065(2) Uani 1.0 4 d .
N5 N 0.2815(4) 0.49477(15) -0.0624(5) 0.071(3) Uani 1.0 4 d .
N6 N 0.1543(4) 0.49251(15) -0.1305(4) 0.068(3) Uani 1.0 4 d .
N7 N 0.1571(4) 0.57142(14) 0.1507(6) 0.068(2) Uani 1.0 4 d .
N8 N 0.1250(4) 0.57637(14) 0.3351(5) 0.070(2) Uani 1.0 4 d .
N9 N 0.2616(5) 0.63024(15) 0.7859(6) 0.082(3) Uani 1.0 4 d .
N10 N 0.1983(5) 0.67076(17) 0.7088(7) 0.094(3) Uani 1.0 4 d .
N11 N 0.2497(8) 0.7480(2) 0.2703(10) 0.146(5) Uani 1.0 4 d .
N12 N 0.1587(9) 0.7138(2) 0.2061(11) 0.177(6) Uani 1.0 4 d .
C1 C 0.0535(5) 0.45530(18) 0.3620(7) 0.063(3) Uani 1.0 4 d .
C1G C 0.6121(9) 0.5982(3) 0.2928(12) 0.092(5) Uiso 0.683(3) 4 d .
C1S C 0.2847(6) 0.54437(18) 0.6197(7) 0.068(3) Uani 1.0 4 d .
C1T C 0.2233(5) 0.53212(19) 0.6557(7) 0.073(3) Uani 1.0 4 d .
C2 C 0.0223(4) 0.4461(2) 0.2781(6) 0.063(3) Uani 1.0 4 d .
C2G C 0.5951(9) 0.5738(3) 0.2841(12) 0.090(5) Uiso 0.683(3) 4 d .
C3 C 0.0101(6) 0.4205(3) 0.2680(7) 0.082(3) Uani 1.0 4 d .
C3G C 0.5431(9) 0.5678(3) 0.2145(12) 0.088(5) Uiso 0.683(3) 4 d .
C4 C 0.0249(5) 0.4041(2) 0.3420(8) 0.079(3) Uani 1.0 4 d .
C4G C 0.5163(10) 0.5855(4) 0.1660(13) 0.098(6) Uiso 0.683(3) 4 d .
C5 C 0.0515(5) 0.4133(2) 0.4277(7) 0.077(3) Uani 1.0 4 d .
C5G C 0.5339(12) 0.6115(4) 0.1751(16) 0.127(7) Uiso 0.683(3) 4 d .
C6 C 0.0649(5) 0.43888(18) 0.4348(6) 0.059(3) Uani 1.0 4 d .
C6G C 0.5839(11) 0.6174(4) 0.2402(16) 0.118(7) Uiso 0.683(3) 4 d .
C7 C 0.1568(5) 0.43824(17) 0.5608(6) 0.065(3) Uani 1.0 4 d .
C8 C 0.2143(5) 0.44823(18) 0.5046(6) 0.059(3) Uani 1.0 4 d .
C9 C 0.2517(5) 0.46846(19) 0.5401(7) 0.069(3) Uani 1.0 4 d .
C10 C 0.2338(5) 0.43768(18) 0.4206(7) 0.068(3) Uani 1.0 4 d .
C11 C 0.3081(5) 0.47960(19) 0.4903(7) 0.073(3) Uani 1.0 4 d .
C12 C 0.2858(6) 0.44694(19) 0.3718(6) 0.074(3) Uani 1.0 4 d .
C13 C 0.3249(5) 0.4676(2) 0.4023(7) 0.074(3) Uani 1.0 4 d .
C14 C 0.3852(5) 0.47827(18) 0.3510(6) 0.063(3) Uani 1.0 4 d .
C15 C 0.4643(5) 0.44150(18) 0.3880(7) 0.064(3) Uani 1.0 4 d .
C16 C 0.4261(6) 0.4245(2) 0.4479(8) 0.081(3) Uani 1.0 4 d .
C17 C 0.4358(6) 0.3991(3) 0.4383(9) 0.097(4) Uani 1.0 4 d .
C18 C 0.4811(7) 0.3887(3) 0.3744(9) 0.097(4) Uani 1.0 4 d .
C19 C 0.5223(6) 0.4043(2) 0.3180(8) 0.086(4) Uani 1.0 4 d .
C20 C 0.5083(6) 0.4324(3) 0.3304(8) 0.087(4) Uani 1.0 4 d .
C21 C 0.5409(5) 0.4467(2) 0.1733(7) 0.079(3) Uani 1.0 4 d .
C22 C 0.4761(6) 0.4585(2) 0.1369(6) 0.072(3) Uani 1.0 4 d .
C23 C 0.4744(5) 0.4842(3) 0.1090(6) 0.072(3) Uani 1.0 4 d .
C24 C 0.4161(6) 0.44439(19) 0.1350(7) 0.070(3) Uani 1.0 4 d .
C25 C 0.4166(5) 0.4954(2) 0.0780(6) 0.069(3) Uani 1.0 4 d .
C26 C 0.3557(6) 0.4568(3) 0.1058(7) 0.079(3) Uani 1.0 4 d .
C27 C 0.3562(6) 0.4817(3) 0.0755(6) 0.075(3) Uani 1.0 4 d .
C28 C 0.2887(5) 0.49467(19) 0.0440(6) 0.070(3) Uani 1.0 4 d .
C29 C 0.2557(4) 0.46932(17) -0.1083(5) 0.0465(18) Uani 1.0 4 d .
C30 C 0.3026(7) 0.4490(3) -0.1063(7) 0.091(3) Uani 1.0 4 d .
C31 C 0.2775(7) 0.4264(3) -0.1420(8) 0.093(3) Uani 1.0 4 d .
C32 C 0.2060(7) 0.4257(2) -0.1733(7) 0.085(3) Uani 1.0 4 d .
C33 C 0.1676(6) 0.4466(2) -0.1679(7) 0.078(3) Uani 1.0 4 d .
C34 C 0.1934(5) 0.4691(2) -0.1336(6) 0.066(3) Uani 1.0 4 d .
C35 C 0.0870(5) 0.4889(2) -0.0780(5) 0.070(3) Uani 1.0 4 d .
C36 C 0.1002(5) 0.4880(2) 0.0247(7) 0.070(3) Uani 1.0 4 d .
C37 C 0.0853(5) 0.5096(2) 0.0770(7) 0.077(3) Uani 1.0 4 d .
C38 C 0.1280(4) 0.46717(18) 0.0702(6) 0.057(3) Uani 1.0 4 d .
C39 C 0.0958(5) 0.50993(18) 0.1722(7) 0.068(3) Uani 1.0 4 d .
C40 C 0.1412(4) 0.46745(18) 0.1622(7) 0.063(3) Uani 1.0 4 d .
C41 C 0.1266(5) 0.48891(19) 0.2146(6) 0.065(3) Uani 1.0 4 d .
C42 C 0.1355(5) 0.48959(19) 0.3211(6) 0.069(3) Uani 1.0 4 d .
C43 C 0.2060(5) 0.56438(18) 0.2179(6) 0.063(3) Uani 1.0 4 d .
C44 C 0.2709(6) 0.5552(2) 0.1887(7) 0.081(3) Uani 1.0 4 d .
C45 C 0.3125(6) 0.5457(2) 0.2547(8) 0.088(4) Uani 1.0 4 d .
C46 C 0.2974(6) 0.5457(2) 0.3556(8) 0.087(3) Uani 1.0 4 d .
C47 C 0.2364(5) 0.55577(17) 0.3775(6) 0.062(3) Uani 1.0 4 d .
C48 C 0.1905(5) 0.56472(16) 0.3110(6) 0.056(3) Uani 1.0 4 d .
C49 C 0.1286(6) 0.60278(17) 0.3783(6) 0.070(3) Uani 1.0 4 d .
C50 C 0.1685(5) 0.60388(17) 0.4676(6) 0.064(3) Uani 1.0 4 d .
C51 C 0.1362(5) 0.59485(18) 0.5486(7) 0.071(3) Uani 1.0 4 d .
C52 C 0.2350(5) 0.61218(16) 0.4761(8) 0.070(3) Uani 1.0 4 d .
C53 C 0.1695(6) 0.59516(18) 0.6330(7) 0.079(3) Uani 1.0 4 d .
C54 C 0.2699(6) 0.61298(16) 0.5599(7) 0.069(3) Uani 1.0 4 d .
C55 C 0.2350(7) 0.60456(18) 0.6424(6) 0.075(3) Uani 1.0 4 d .
C56 C 0.2738(6) 0.60474(19) 0.7332(7) 0.087(4) Uani 1.0 4 d .
C57 C 0.1900(6) 0.6336(2) 0.8050(7) 0.080(2) Uani 1.0 4 d .
C58 C 0.1558(6) 0.6171(2) 0.8642(7) 0.084(3) Uani 1.0 4 d .
C59 C 0.0910(7) 0.6224(3) 0.8762(7) 0.093(3) Uani 1.0 4 d .
C60 C 0.0558(7) 0.6424(3) 0.8406(8) 0.096(3) Uani 1.0 4 d .
C61 C 0.0924(6) 0.6580(2) 0.7797(8) 0.089(3) Uani 1.0 4 d .
C62 C 0.1646(5) 0.65500(15) 0.7640(6) 0.0533(18) Uani 1.0 4 d .
C63 C 0.1747(7) 0.6699(2) 0.6078(9) 0.100(4) Uani 1.0 4 d .
C64 C 0.2072(8) 0.6894(3) 0.5450(11) 0.120(4) Uani 1.0 4 d .
C65 C 0.1811(8) 0.7126(3) 0.5455(10) 0.126(5) Uani 1.0 4 d .
C66 C 0.2653(8) 0.6829(3) 0.4908(11) 0.124(5) Uani 1.0 4 d .
C67 C 0.2150(9) 0.7319(3) 0.4860(12) 0.144(5) Uani 1.0 4 d .
C68 C 0.2920(8) 0.7007(3) 0.4318(12) 0.139(5) Uani 1.0 4 d .
C69 C 0.2686(9) 0.7263(3) 0.4225(12) 0.144(5) Uani 1.0 4 d .
C70 C 0.2976(9) 0.7450(2) 0.3527(12) 0.163(6) Uani 1.0 4 d .
C71 C 0.2774(11) 0.7276(3) 0.2022(14) 0.159(5) Uani 1.0 4 d .
C72 C 0.3413(10) 0.7293(3) 0.1609(14) 0.182(6) Uani 1.0 4 d .
C73 C 0.3503(12) 0.7124(4) 0.0846(16) 0.200(6) Uani 1.0 4 d .
C74 C 0.2934(12) 0.6963(4) 0.0406(16) 0.191(6) Uani 1.0 4 d .
C75 C 0.2357(11) 0.6961(3) 0.0873(13) 0.174(6) Uani 1.0 4 d .
C76 C 0.2327(12) 0.7123(4) 0.1603(15) 0.166(5) Uani 1.0 4 d .
C77 C 0.1433(10) 0.6922(3) 0.2828(11) 0.147(7) Uani 1.0 4 d .
C78 C 0.1583(10) 0.6651(3) 0.2300(9) 0.113(5) Uani 1.0 4 d .
C79 C 0.1021(10) 0.6557(3) 0.1800(10) 0.126(6) Uani 1.0 4 d .
C80 C 0.2196(7) 0.6516(3) 0.2334(10) 0.113(5) Uani 1.0 4 d .
C81 C 0.1103(7) 0.6333(3) 0.1366(8) 0.104(4) Uani 1.0 4 d .
C82 C 0.2228(9) 0.6286(3) 0.1868(9) 0.107(5) Uani 1.0 4 d .
C83 C 0.1723(7) 0.6178(3) 0.1364(8) 0.080(4) Uani 1.0 4 d .
C84 C 0.1796(6) 0.59437(18) 0.0896(6) 0.073(3) Uani 1.0 4 d .
H1N H 0.0371 0.4917 0.3504 0.0712 Uiso 1.0 4 calc R
H2 H 0.0099 0.4577 0.2294 0.0756 Uiso 1.0 4 calc R
H2N H 0.0560 0.4448 0.5669 0.0692 Uiso 1.0 4 calc R
H3 H -0.0082 0.4140 0.2108 0.0988 Uiso 1.0 4 calc R
H3N H 0.4539 0.4746 0.4545 0.0673 Uiso 1.0 4 calc R
H4 H 0.0169 0.3862 0.3347 0.0944 Uiso 1.0 4 calc R
H4N H 0.5965 0.4466 0.2905 0.0780 Uiso 1.0 4 calc R
H5 H 0.0598 0.4021 0.4790 0.0920 Uiso 1.0 4 calc R
H5N H 0.3234 0.4990 -0.0877 0.0857 Uiso 1.0 4 calc R
H6N H 0.1408 0.4954 -0.1923 0.0817 Uiso 1.0 4 calc R
H7A H 0.1637 0.4431 0.6272 0.0775 Uiso 1.0 4 calc R
H7B H 0.1555 0.4193 0.5568 0.0775 Uiso 1.0 4 calc R
H7N H 0.1515 0.5575 0.1108 0.0820 Uiso 1.0 4 calc R
H8N H 0.1041 0.5656 0.3778 0.0836 Uiso 1.0 4 calc R
H9 H 0.2400 0.4753 0.5992 0.0826 Uiso 1.0 4 calc R
H9N H 0.2829 0.6282 0.8440 0.0985 Uiso 1.0 4 calc R
H10 H 0.2094 0.4233 0.3966 0.0814 Uiso 1.0 4 calc R
H10N H 0.1903 0.6873 0.7302 0.1133 Uiso 1.0 4 calc R
H11 H 0.3328 0.4939 0.5141 0.0880 Uiso 1.0 4 calc R
H11N H 0.2602 0.7638 0.2440 0.1753 Uiso 1.0 4 calc R
H12 H 0.2965 0.4391 0.3141 0.0882 Uiso 1.0 4 calc R
H12N H 0.1252 0.7134 0.1591 0.2123 Uiso 1.0 4 calc R
H14A H 0.3821 0.4728 0.2847 0.0761 Uiso 1.0 4 calc R
H14B H 0.3832 0.4972 0.3526 0.0761 Uiso 1.0 4 calc R
H16 H 0.3952 0.4311 0.4923 0.0969 Uiso 1.0 4 calc R
H17 H 0.4108 0.3877 0.4767 0.1167 Uiso 1.0 4 calc R
H18 H 0.4844 0.3706 0.3687 0.1166 Uiso 1.0 4 calc R
H19 H 0.5554 0.3978 0.2765 0.1029 Uiso 1.0 4 calc R
H21A H 0.5403 0.4281 0.1594 0.0952 Uiso 1.0 4 calc R
H21B H 0.5800 0.4543 0.1404 0.0952 Uiso 1.0 4 calc R
H23 H 0.5153 0.4940 0.1120 0.0863 Uiso 1.0 4 calc R
H24 H 0.4158 0.4269 0.1529 0.0845 Uiso 1.0 4 calc R
H25 H 0.4172 0.5127 0.0578 0.0833 Uiso 1.0 4 calc R
H26 H 0.3137 0.4478 0.1071 0.0943 Uiso 1.0 4 calc R
H28A H 0.2497 0.4854 0.0711 0.0839 Uiso 1.0 4 calc R
H28B H 0.2878 0.5125 0.0675 0.0839 Uiso 1.0 4 calc R
H30 H 0.3479 0.4507 -0.0823 0.1097 Uiso 1.0 4 calc R
H31 H 0.3056 0.4116 -0.1462 0.1119 Uiso 1.0 4 calc R
H32 H 0.1870 0.4103 -0.1976 0.1021 Uiso 1.0 4 calc R
H33 H 0.1213 0.4459 -0.1883 0.0937 Uiso 1.0 4 calc R
H35A H 0.0556 0.5032 -0.0930 0.0845 Uiso 1.0 4 calc R
H35B H 0.0648 0.4727 -0.0985 0.0845 Uiso 1.0 4 calc R
H37 H 0.0674 0.5244 0.0464 0.0922 Uiso 1.0 4 calc R
H38 H 0.1381 0.4522 0.0353 0.0688 Uiso 1.0 4 calc R
H39 H 0.0823 0.5243 0.2082 0.0813 Uiso 1.0 4 calc R
H40 H 0.1609 0.4528 0.1917 0.0757 Uiso 1.0 4 calc R
H42A H 0.1736 0.4781 0.3394 0.0825 Uiso 1.0 4 calc R
H42B H 0.1484 0.5072 0.3403 0.0825 Uiso 1.0 4 calc R
H44 H 0.2838 0.5559 0.1251 0.0967 Uiso 1.0 4 calc R
H45 H 0.3544 0.5384 0.2357 0.1055 Uiso 1.0 4 calc R
H46 H 0.3284 0.5392 0.4016 0.1040 Uiso 1.0 4 calc R
H47 H 0.2244 0.5567 0.4415 0.0742 Uiso 1.0 4 calc R
H49A H 0.1493 0.6147 0.3330 0.0843 Uiso 1.0 4 calc R
H49B H 0.0816 0.6088 0.3897 0.0843 Uiso 1.0 4 calc R
H51 H 0.0909 0.5885 0.5442 0.0851 Uiso 1.0 4 calc R
H52 H 0.2577 0.6176 0.4214 0.0838 Uiso 1.0 4 calc R
H53 H 0.1471 0.5888 0.6866 0.0946 Uiso 1.0 4 calc R
H54 H 0.3157 0.6189 0.5637 0.0827 Uiso 1.0 4 calc R
H56A H 0.3232 0.6027 0.7215 0.1047 Uiso 1.0 4 calc R
H56B H 0.2590 0.5902 0.7723 0.1047 Uiso 1.0 4 calc R
H58 H 0.1777 0.6029 0.8939 0.1007 Uiso 1.0 4 calc R
H59 H 0.0663 0.6109 0.9143 0.1112 Uiso 1.0 4 calc R
H60 H 0.0095 0.6456 0.8556 0.1157 Uiso 1.0 4 calc R
H61 H 0.0686 0.6712 0.7471 0.1074 Uiso 1.0 4 calc R
H63A H 0.1841 0.6526 0.5828 0.1199 Uiso 1.0 4 calc R
H63B H 0.1246 0.6725 0.6053 0.1199 Uiso 1.0 4 calc R
H65 H 0.1426 0.7168 0.5820 0.1508 Uiso 1.0 4 calc R
H66 H 0.2853 0.6664 0.4958 0.1484 Uiso 1.0 4 calc R
H67 H 0.2001 0.7492 0.4904 0.1727 Uiso 1.0 4 calc R
H68 H 0.3290 0.6956 0.3941 0.1671 Uiso 1.0 4 calc R
H70A H 0.3048 0.7619 0.3832 0.1952 Uiso 1.0 4 calc R
H70B H 0.3423 0.7388 0.3313 0.1952 Uiso 1.0 4 calc R
H72 H 0.3758 0.7408 0.1822 0.2182 Uiso 1.0 4 calc R
H73 H 0.3947 0.7110 0.0593 0.2396 Uiso 1.0 4 calc R
H74 H 0.2988 0.6871 -0.0161 0.2287 Uiso 1.0 4 calc R
H75 H 0.1986 0.6852 0.0703 0.2090 Uiso 1.0 4 calc R
H77A H 0.0953 0.6931 0.3027 0.1770 Uiso 1.0 4 calc R
H77B H 0.1737 0.6942 0.3384 0.1770 Uiso 1.0 4 calc R
H79 H 0.0600 0.6648 0.1768 0.1507 Uiso 1.0 4 calc R
H80 H 0.2582 0.6581 0.2669 0.1360 Uiso 1.0 4 calc R
H81 H 0.0720 0.6268 0.1025 0.1245 Uiso 1.0 4 calc R
H82 H 0.2648 0.6195 0.1907 0.1280 Uiso 1.0 4 calc R
H84A H 0.2280 0.5921 0.0725 0.0873 Uiso 1.0 4 calc R
H84B H 0.1518 0.5947 0.0311 0.0873 Uiso 1.0 4 calc R

loop_
_atom_site_aniso_label
_atom_site_aniso_U_11
_atom_site_aniso_U_22
_atom_site_aniso_U_33
_atom_site_aniso_U_12
_atom_site_aniso_U_13
_atom_site_aniso_U_23
Pd1 0.0497(4) 0.0951(5) 0.0234(4) 0.0001(4) 0.0019(3) 0.0048(3)
Pd2 0.0536(5) 0.0959(6) 0.0400(4) 0.0069(4) 0.0038(4) 0.0015(4)
Pd3 0.0595(5) 0.1137(6) 0.0324(4) 0.0010(4) 0.0038(4) 0.0022(4)
Pd4 0.0725(6) 0.1060(6) 0.0335(4) -0.0026(4) 0.0031(4) 0.0107(4)
Pd5 0.0998(8) 0.0922(6) 0.1048(8) -0.0036(5) 0.0115(6) -0.0165(5)
Pd6 0.2198(18) 0.1251(10) 0.1548(14) 0.0295(10) 0.0696(12) 0.0407(9)
Br1G 0.1141(18) 0.1418(17) 0.0950(16) 0.0057(13) 0.0284(13) 0.0066(12)
Br2G 0.145(3) 0.1452(18) 0.0863(16) 0.0122(14) 0.0118(14) 0.0058(12)
Cl1 0.0565(14) 0.0968(16) 0.0338(11) -0.0028(12) -0.0035(10) 0.0043(11)
Cl2 0.0591(14) 0.1124(17) 0.0212(10) 0.0035(12) 0.0006(9) 0.0047(11)
Cl3 0.0809(18) 0.1011(17) 0.0457(14) 0.0119(14) 0.0084(12) 0.0010(12)
Cl4 0.0621(16) 0.1065(18) 0.0488(14) 0.0025(13) 0.0020(12) 0.0019(12)
Cl5 0.0758(18) 0.121(2) 0.0502(15) -0.0027(15) 0.0050(13) -0.0054(13)
Cl6 0.0681(17) 0.120(2) 0.0561(16) 0.0042(14) -0.0028(13) 0.0070(14)
Cl7 0.090(2) 0.131(2) 0.0406(14) -0.0054(16) -0.0011(13) 0.0131(14)
Cl8 0.0731(18) 0.1182(19) 0.0482(14) -0.0025(14) 0.0028(12) 0.0167(13)
Cl9 0.101(3) 0.111(3) 0.176(4) 0.0045(19) -0.003(3) -0.037(3)
Cl10 0.126(3) 0.098(3) 0.173(4) -0.0120(19) 0.031(3) -0.009(3)
Cl11 0.277(7) 0.120(3) 0.194(5) 0.050(4) 0.127(5) 0.039(3)
Cl12 0.182(6) 0.258(6) 0.187(6) 0.062(5) 0.049(5) 0.039(5)
O1W 0.218(15) 0.312(17) 0.178(13) 0.019(12) 0.039(11) 0.137(12)
O2W 0.37(3) 0.298(17) 0.175(14) 0.088(16) 0.093(15) 0.099(13)
N1 0.053(5) 0.085(6) 0.040(4) 0.014(4) 0.002(4) 0.014(4)
N1S 0.069(7) 0.097(7) 0.081(7) 0.001(5) -0.015(5) 0.017(5)
N2 0.066(5) 0.084(5) 0.023(4) 0.012(4) 0.009(4) 0.001(4)
N3 0.043(5) 0.082(5) 0.044(5) 0.002(4) 0.003(4) -0.004(4)
N4 0.041(5) 0.102(6) 0.053(5) 0.009(4) 0.008(4) -0.004(4)
N5 0.068(6) 0.109(6) 0.037(5) 0.008(5) 0.000(4) 0.014(4)
N6 0.072(6) 0.125(7) 0.007(3) 0.018(5) -0.000(3) 0.000(4)
N7 0.055(5) 0.096(6) 0.054(5) 0.011(4) 0.007(4) 0.001(4)
N8 0.079(6) 0.085(6) 0.044(5) -0.002(5) 0.003(4) 0.018(4)
N9 0.085(6) 0.106(6) 0.054(5) 0.004(5) -0.012(5) -0.015(4)
N10 0.091(6) 0.104(6) 0.088(6) 0.008(5) -0.009(5) -0.048(5)
N11 0.197(13) 0.106(8) 0.137(11) 0.021(8) 0.042(9) 0.066(7)
N12 0.237(14) 0.123(9) 0.173(12) 0.044(9) 0.061(11) 0.044(8)
C1 0.056(6) 0.088(7) 0.046(6) 0.015(5) 0.007(5) 0.003(5)
C1S 0.077(8) 0.078(7) 0.050(6) 0.004(6) -0.017(6) -0.003(5)
C1T 0.050(6) 0.117(8) 0.051(6) 0.002(6) 0.005(5) 0.014(6)
C2 0.038(5) 0.125(9) 0.026(5) 0.008(5) 0.004(4) -0.010(5)
C3 0.100(9) 0.112(9) 0.036(6) -0.002(7) 0.002(6) -0.002(6)
C4 0.056(7) 0.098(8) 0.082(9) -0.001(6) 0.012(6) -0.020(7)
C5 0.064(7) 0.125(9) 0.041(6) 0.012(6) -0.006(5) 0.009(6)
C6 0.068(7) 0.077(6) 0.032(5) -0.018(5) -0.001(4) -0.005(5)
C7 0.066(7) 0.089(7) 0.039(5) 0.007(5) -0.002(5) 0.008(5)
C8 0.047(6) 0.098(7) 0.031(5) 0.007(5) -0.001(4) 0.004(5)
C9 0.051(6) 0.110(8) 0.045(6) 0.021(6) 0.005(5) -0.004(6)
C10 0.048(6) 0.104(7) 0.052(6) -0.000(5) 0.008(5) -0.005(5)
C11 0.073(7) 0.100(7) 0.047(6) 0.025(6) 0.006(5) -0.002(5)
C12 0.086(8) 0.108(8) 0.027(5) -0.006(6) 0.016(5) -0.015(5)
C13 0.059(7) 0.110(8) 0.053(6) 0.017(6) 0.010(5) 0.001(6)
C14 0.054(6) 0.102(7) 0.034(5) 0.002(5) -0.008(4) 0.003(5)
C15 0.060(7) 0.095(8) 0.037(6) -0.014(5) -0.007(5) 0.006(5)
C16 0.080(8) 0.096(8) 0.066(7) 0.023(6) 0.002(6) -0.005(6)
C17 0.093(10) 0.116(10) 0.083(9) -0.018(7) 0.019(7) -0.003(7)
C18 0.092(9) 0.097(8) 0.103(10) -0.018(7) 0.019(8) -0.006(7)
C19 0.085(9) 0.080(8) 0.091(9) 0.011(6) -0.018(7) -0.004(6)
C20 0.058(7) 0.148(11) 0.055(7) -0.022(7) -0.007(6) 0.017(7)
C21 0.061(7) 0.125(8) 0.053(7) -0.008(6) 0.021(5) -0.009(6)
C22 0.068(8) 0.114(9) 0.035(6) 0.024(6) 0.011(5) -0.002(6)
C23 0.052(7) 0.136(9) 0.027(5) -0.014(6) 0.003(4) -0.005(6)
C24 0.064(7) 0.097(7) 0.051(6) -0.009(6) 0.010(5) -0.007(5)
C25 0.039(6) 0.125(8) 0.043(6) -0.005(6) -0.010(5) 0.010(5)
C26 0.067(8) 0.131(9) 0.037(6) -0.013(7) -0.003(5) -0.002(6)
C27 0.071(8) 0.119(9) 0.035(6) 0.015(6) -0.009(5) 0.016(6)
C28 0.067(7) 0.117(8) 0.025(5) -0.005(6) -0.003(5) 0.005(5)
C29 0.028(4) 0.103(6) 0.009(4) 0.009(4) 0.005(3) 0.012(4)
C30 0.111(8) 0.123(8) 0.040(6) 0.006(6) 0.001(6) 0.008(6)
C31 0.113(8) 0.100(7) 0.067(8) 0.020(6) 0.004(7) 0.017(6)
C32 0.104(8) 0.110(7) 0.042(6) 0.001(6) 0.011(6) -0.009(6)
C33 0.082(7) 0.108(7) 0.044(6) -0.007(5) 0.010(5) 0.009(5)
C34 0.069(6) 0.108(7) 0.021(5) -0.020(5) 0.010(4) -0.004(5)
C35 0.055(6) 0.139(8) 0.018(4) -0.012(6) 0.005(4) -0.002(5)
C36 0.049(6) 0.125(8) 0.035(5) -0.007(6) 0.004(5) -0.004(6)
C37 0.068(7) 0.127(9) 0.036(6) -0.015(6) -0.001(5) 0.024(6)
C38 0.043(6) 0.107(7) 0.022(5) 0.003(5) 0.007(4) -0.001(5)
C39 0.064(7) 0.100(7) 0.039(6) -0.008(6) 0.005(5) 0.004(5)
C40 0.039(6) 0.102(7) 0.048(6) 0.007(5) 0.005(4) -0.006(5)
C41 0.058(6) 0.117(8) 0.021(5) -0.010(6) -0.009(4) 0.017(5)
C42 0.065(7) 0.115(8) 0.027(5) -0.006(6) 0.007(4) 0.015(5)
C43 0.061(7) 0.102(7) 0.028(5) 0.016(5) -0.001(5) 0.007(5)
C44 0.077(8) 0.120(8) 0.045(6) -0.005(7) -0.013(6) 0.012(6)
C45 0.068(8) 0.133(9) 0.065(8) -0.012(7) 0.026(6) -0.008(7)
C46 0.088(9) 0.114(8) 0.058(7) -0.004(7) -0.009(6) -0.009(6)
C47 0.060(7) 0.098(7) 0.028(5) 0.004(5) 0.004(5) -0.004(5)
C48 0.041(6) 0.089(6) 0.037(5) 0.010(5) -0.006(4) -0.008(5)
C49 0.087(8) 0.080(7) 0.044(6) 0.007(5) 0.004(5) 0.007(5)
C50 0.071(7) 0.086(7) 0.037(5) 0.006(5) 0.007(5) 0.004(5)
C51 0.059(7) 0.100(7) 0.055(7) -0.007(5) 0.008(5) -0.005(5)
C52 0.057(7) 0.077(6) 0.076(8) -0.006(5) 0.007(6) -0.001(5)
C53 0.103(10) 0.088(7) 0.044(6) -0.021(6) -0.017(6) 0.009(5)
C54 0.068(7) 0.077(6) 0.062(7) -0.006(5) 0.001(6) -0.004(5)
C55 0.108(10) 0.088(7) 0.030(5) 0.011(6) -0.004(6) -0.003(5)
C56 0.086(8) 0.105(8) 0.069(8) -0.002(6) -0.037(6) -0.012(6)
C57 0.084(5) 0.099(5) 0.056(5) -0.008(4) -0.012(4) -0.015(4)
C58 0.094(6) 0.115(6) 0.042(5) -0.013(5) -0.006(5) -0.001(4)
C59 0.105(6) 0.127(7) 0.046(5) -0.001(6) -0.004(5) -0.012(5)
C60 0.090(6) 0.131(7) 0.068(6) -0.004(5) 0.003(5) -0.020(5)
C61 0.089(5) 0.110(6) 0.070(6) -0.007(5) -0.005(5) -0.008(5)
C62 0.055(2) 0.0531(19) 0.052(2) -0.0001(10) 0.0011(10) -0.0020(10)
C63 0.102(10) 0.099(8) 0.100(10) 0.003(7) 0.027(8) 0.014(7)
C64 0.143(11) 0.079(7) 0.139(10) 0.005(7) 0.029(9) 0.003(7)
C65 0.159(11) 0.095(8) 0.124(10) 0.011(8) 0.023(9) 0.015(8)
C66 0.152(11) 0.073(7) 0.148(11) -0.006(7) 0.042(9) 0.009(7)
C67 0.173(12) 0.117(9) 0.143(12) 0.018(9) 0.029(10) -0.002(8)
C68 0.144(11) 0.094(8) 0.181(12) 0.000(8) 0.038(10) -0.010(8)
C69 0.156(11) 0.087(8) 0.191(12) 0.011(8) 0.047(9) -0.002(8)
C70 0.194(14) 0.051(7) 0.244(17) 0.024(8) 0.064(13) 0.008(9)
C71 0.199(12) 0.104(9) 0.178(11) 0.034(8) 0.108(9) 0.026(8)
C72 0.213(12) 0.111(9) 0.226(14) 0.017(9) 0.126(10) 0.006(8)
C73 0.221(13) 0.164(12) 0.219(14) 0.014(10) 0.129(11) -0.003(9)
C74 0.233(15) 0.145(11) 0.197(13) 0.015(10) 0.117(11) 0.008(9)
C75 0.219(13) 0.143(10) 0.166(12) 0.018(9) 0.117(10) 0.023(8)
C76 0.206(11) 0.121(10) 0.172(11) 0.029(8) 0.093(10) 0.028(8)
C77 0.224(19) 0.103(10) 0.117(13) -0.002(10) 0.052(12) 0.012(9)
C78 0.152(15) 0.126(12) 0.062(9) -0.046(11) -0.008(9) 0.029(8)
C79 0.196(19) 0.119(11) 0.063(9) 0.031(11) 0.022(11) 0.016(8)
C80 0.079(10) 0.164(14) 0.098(11) 0.016(9) 0.019(8) 0.045(10)
C81 0.096(11) 0.158(12) 0.058(8) -0.015(9) 0.021(7) 0.013(8)
C82 0.171(16) 0.067(8) 0.083(10) 0.014(8) 0.040(10) 0.021(7)
C83 0.075(9) 0.113(9) 0.050(7) -0.027(8) 0.012(6) 0.018(7)
C84 0.096(9) 0.086(7) 0.036(6) 0.001(6) 0.010(5) 0.010(5)

loop_
_atom_type_symbol
_atom_type_description
_atom_type_scat_dispersion_real
_atom_type_scat_dispersion_imag
_atom_type_scat_source
C C 0.003 0.002
;
International Tables for Crystallography
(1992, Vol. C, Tables 4.2.6.8 and 6.1.1.4)
;
H H 0.000 0.000
;
International Tables for Crystallography
(1992, Vol. C, Table 6.1.1.4)
;
N N 0.006 0.003
;
International Tables for Crystallography
(1992, Vol. C, Tables 4.2.6.8 and 6.1.1.4)
;
Pd Pd -0.999 1.007
;
International Tables for Crystallography
(1992, Vol. C, Tables 4.2.6.8 and 6.1.1.4)
;
Cl Cl 0.148 0.159
;
International Tables for Crystallography
(1992, Vol. C, Tables 4.2.6.8 and 6.1.1.4)
;
Br Br -0.290 2.459
;
International Tables for Crystallography
(1992, Vol. C, Tables 4.2.6.8 and 6.1.1.4)
;
O O 0.011 0.006
;
International Tables for Crystallography
(1992, Vol. C, Tables 4.2.6.8 and 6.1.1.4)
;

loop_
_geom_angle_atom_site_label_1
_geom_angle_atom_site_label_2
_geom_angle_atom_site_label_3
_geom_angle
_geom_angle_publ_flag
Cl1 Pd1 Cl2 93.92(8) yes
Cl1 Pd1 N1 90.8(2) yes
Cl1 Pd1 N2 174.63(19) yes
Cl2 Pd1 N1 172.0(2) yes
Cl2 Pd1 N2 90.85(18) yes
N1 Pd1 N2 84.7(3) yes
Cl3 Pd2 Cl4 93.40(10) yes
Cl3 Pd2 N3 89.4(2) yes
Cl3 Pd2 N4 175.5(3) yes
Cl4 Pd2 N3 177.0(2) yes
Cl4 Pd2 N4 91.1(3) yes
N3 Pd2 N4 86.1(3) yes
Cl5 Pd3 Cl6 92.66(10) yes
Cl5 Pd3 N5 91.8(3) yes
Cl5 Pd3 N6 172.7(3) yes
Cl6 Pd3 N5 174.8(3) yes
Cl6 Pd3 N6 93.5(3) yes
N5 Pd3 N6 82.2(3) yes
Cl7 Pd4 Cl8 93.63(10) yes
Cl7 Pd4 N7 92.9(3) yes
Cl7 Pd4 N8 175.9(3) yes
Cl8 Pd4 N7 173.4(3) yes
Cl8 Pd4 N8 90.2(3) yes
N7 Pd4 N8 83.3(3) yes
Cl9 Pd5 Cl10 91.03(14) yes
Cl9 Pd5 N9 90.6(3) yes
Cl9 Pd5 N10 174.4(3) yes
Cl10 Pd5 N9 172.5(3) yes
Cl10 Pd5 N10 94.6(3) yes
N9 Pd5 N10 83.8(4) yes
Cl11 Pd6 Cl12 93.0(3) yes
Cl11 Pd6 N11 89.8(4) yes
Cl11 Pd6 N12 176.6(5) yes
Cl12 Pd6 N11 177.1(4) yes
Cl12 Pd6 N12 90.0(5) yes
N11 Pd6 N12 87.1(6) yes
Pd1 N1 C1 107.1(5) yes
Pd1 N1 C42 112.7(5) yes
C1 N1 C42 115.1(7) yes
Pd1 N2 C6 106.8(5) yes
Pd1 N2 C7 117.3(5) yes
C6 N2 C7 114.6(7) yes
Pd2 N3 C14 111.8(5) yes
Pd2 N3 C15 105.7(5) yes
C14 N3 C15 115.0(7) yes
Pd2 N4 C20 106.2(6) yes
Pd2 N4 C21 116.7(6) yes
C20 N4 C21 111.4(8) yes
Pd3 N5 C28 106.8(6) yes
Pd3 N5 C29 107.4(5) yes
C28 N5 C29 116.1(7) yes
Pd3 N6 C34 112.3(6) yes
Pd3 N6 C35 117.7(6) yes
C34 N6 C35 111.7(8) yes
Pd4 N7 C43 108.6(6) yes
Pd4 N7 C84 114.3(6) yes
C43 N7 C84 113.1(8) yes
Pd4 N8 C48 107.3(5) yes
Pd4 N8 C49 110.6(6) yes
C48 N8 C49 116.1(8) yes
Pd5 N9 C56 120.2(6) yes
Pd5 N9 C57 108.6(6) yes
C56 N9 C57 110.8(8) yes
Pd5 N10 C62 104.6(7) yes
Pd5 N10 C63 116.9(8) yes
C62 N10 C63 113.9(9) yes
Pd6 N11 C70 125.5(11) yes
Pd6 N11 C71 111.1(11) yes
C70 N11 C71 101.6(12) yes
Pd6 N12 C76 107.5(10) yes
Pd6 N12 C77 105.1(9) yes
C76 N12 C77 115.2(13) yes
N1 C1 C2 121.7(8) yes
N1 C1 C6 118.5(8) yes
C2 C1 C6 119.7(9) yes
Br1G C1G C2G 118.3(13) yes
Br1G C1G C6G 117.1(14) yes
C2G C1G C6G 123.9(17) yes
N1S C1S C1T 179.4(11) yes
C1 C2 C3 119.4(9) yes
C1G C2G C3G 116.4(15) yes
C2 C3 C4 119.4(9) yes
C2G C3G C4G 120.3(16) yes
C3 C4 C5 121.3(10) yes
Br2G C4G C3G 118.0(14) yes
Br2G C4G C5G 118.2(14) yes
C3G C4G C5G 123.7(18) yes
C4 C5 C6 118.0(9) yes
C4G C5G C6G 116.7(19) yes
N2 C6 C1 118.3(8) yes
N2 C6 C5 119.6(8) yes
C1 C6 C5 122.0(9) yes
C1G C6G C5G 119.0(18) yes
N2 C7 C8 109.9(7) yes
C7 C8 C9 118.2(8) yes
C7 C8 C10 123.6(9) yes
C9 C8 C10 118.2(9) yes
C8 C9 C11 122.2(9) yes
C8 C10 C12 122.4(9) yes
C9 C11 C13 116.1(9) yes
C10 C12 C13 122.6(9) yes
C11 C13 C12 118.4(9) yes
C11 C13 C14 117.1(9) yes
C12 C13 C14 124.5(9) yes
N3 C14 C13 112.8(8) yes
N3 C15 C16 119.7(8) yes
N3 C15 C20 119.7(9) yes
C16 C15 C20 120.6(10) yes
C15 C16 C17 117.9(10) yes
C16 C17 C18 122.6(12) yes
C17 C18 C19 122.0(11) yes
C18 C19 C20 112.8(10) yes
N4 C20 C15 119.3(11) yes
N4 C20 C19 116.6(9) yes
C15 C20 C19 124.0(11) yes
N4 C21 C22 112.7(8) yes
C21 C22 C23 120.6(10) yes
C21 C22 C24 120.1(10) yes
C23 C22 C24 119.2(10) yes
C22 C23 C25 121.7(10) yes
C22 C24 C26 118.0(10) yes
C23 C25 C27 120.0(10) yes
C24 C26 C27 121.4(10) yes
C25 C27 C26 119.6(10) yes
C25 C27 C28 120.6(10) yes
C26 C27 C28 119.7(10) yes
N5 C28 C27 110.8(7) yes
N5 C29 C30 115.3(8) yes
N5 C29 C34 115.6(8) yes
C30 C29 C34 128.7(10) yes
C29 C30 C31 114.3(11) yes
C30 C31 C32 117.9(11) yes
C31 C32 C33 120.2(11) yes
C32 C33 C34 121.3(11) yes
N6 C34 C29 119.4(9) yes
N6 C34 C33 123.1(9) yes
C29 C34 C33 117.4(10) yes
N6 C35 C36 110.5(7) yes
C35 C36 C37 118.2(9) yes
C35 C36 C38 123.5(9) yes
C37 C36 C38 118.2(9) yes
C36 C37 C39 121.1(10) yes
C36 C38 C40 121.7(9) yes
C37 C39 C41 118.7(9) yes
C38 C40 C41 120.3(9) yes
C39 C41 C40 119.8(8) yes
C39 C41 C42 117.3(8) yes
C40 C41 C42 122.5(9) yes
N1 C42 C41 114.1(7) yes
N7 C43 C44 119.4(8) yes
N7 C43 C48 120.2(9) yes
C44 C43 C48 120.2(9) yes
C43 C44 C45 117.0(10) yes
C44 C45 C46 124.0(11) yes
C45 C46 C47 114.9(10) yes
C46 C47 C48 122.8(9) yes
N8 C48 C43 116.3(8) yes
N8 C48 C47 122.8(8) yes
C43 C48 C47 120.8(8) yes
N8 C49 C50 114.0(8) yes
C49 C50 C51 117.1(9) yes
C49 C50 C52 124.7(9) yes
C51 C50 C52 118.1(9) yes
C50 C51 C53 120.6(10) yes
C50 C52 C54 122.9(10) yes
C51 C53 C55 121.4(10) yes
C52 C54 C55 118.0(10) yes
C53 C55 C54 118.9(9) yes
C53 C55 C56 123.1(9) yes
C54 C55 C56 117.8(10) yes
N9 C56 C55 110.3(8) yes
N9 C57 C58 121.4(10) yes
N9 C57 C62 111.6(9) yes
C58 C57 C62 126.8(11) yes
C57 C58 C59 115.2(11) yes
C58 C59 C60 127.3(12) yes
C59 C60 C61 114.9(12) yes
C60 C61 C62 123.3(10) yes
N10 C62 C57 126.0(9) yes
N10 C62 C61 121.8(9) yes
C57 C62 C61 112.0(9) yes
N10 C63 C64 115.2(10) yes
C63 C64 C65 116.8(14) yes
C63 C64 C66 121.0(11) yes
C65 C64 C66 122.2(13) yes
C64 C65 C67 116.3(14) yes
C64 C66 C68 119.6(12) yes
C65 C67 C69 124.6(13) yes
C66 C68 C69 124.9(15) yes
C67 C69 C68 111.9(14) yes
C67 C69 C70 125.0(13) yes
C68 C69 C70 123.1(15) yes
N11 C70 C69 110.3(13) yes
N11 C71 C72 123.5(15) yes
N11 C71 C76 117.7(18) yes
C72 C71 C76 115.9(18) yes
C71 C72 C73 114.5(17) yes
C72 C73 C74 124(2) yes
C73 C74 C75 114.8(18) yes
C74 C75 C76 116.1(19) yes
N12 C76 C71 112.5(17) yes
N12 C76 C75 113.7(17) yes
C71 C76 C75 134(3) yes
N12 C77 C78 104.7(11) yes
C77 C78 C79 113.2(15) yes
C77 C78 C80 125.8(14) yes
C79 C78 C80 121.0(14) yes
C78 C79 C81 116.4(16) yes
C78 C80 C82 118.1(14) yes
C79 C81 C83 126.4(14) yes
C80 C82 C83 126.1(14) yes
C81 C83 C82 111.9(12) yes
C81 C83 C84 125.2(11) yes
C82 C83 C84 122.9(12) yes
N7 C84 C83 111.8(8) yes
Pd1 N1 H1N 107.188 no
C1 N1 H1N 107.186 no
C42 N1 H1N 107.189 no
Pd1 N2 H2N 105.736 no
C6 N2 H2N 105.720 no
C7 N2 H2N 105.709 no
Pd2 N3 H3N 108.017 no
C14 N3 H3N 108.024 no
C15 N3 H3N 108.032 no
Pd2 N4 H4N 107.349 no
C20 N4 H4N 107.347 no
C21 N4 H4N 107.350 no
Pd3 N5 H5N 108.801 no
C28 N5 H5N 108.793 no
C29 N5 H5N 108.799 no
Pd3 N6 H6N 104.570 no
C34 N6 H6N 104.582 no
C35 N6 H6N 104.572 no
Pd4 N7 H7N 106.792 no
C43 N7 H7N 106.794 no
C84 N7 H7N 106.791 no
Pd4 N8 H8N 107.482 no
C48 N8 H8N 107.467 no
C49 N8 H8N 107.505 no
Pd5 N9 H9N 105.387 no
C56 N9 H9N 105.372 no
C57 N9 H9N 105.391 no
Pd5 N10 H10N 106.964 no
C62 N10 H10N 106.968 no
C63 N10 H10N 106.950 no
Pd6 N11 H11N 105.685 no
C70 N11 H11N 105.681 no
C71 N11 H11N 105.664 no
Pd6 N12 H12N 109.576 no
C76 N12 H12N 109.616 no
C77 N12 H12N 109.613 no
C1 C2 H2 120.303 no
C3 C2 H2 120.288 no
C2 C3 H3 120.294 no
C4 C3 H3 120.319 no
C3 C4 H4 119.359 no
C5 C4 H4 119.368 no
C4 C5 H5 121.025 no
C6 C5 H5 121.003 no
N2 C7 H7A 109.689 no
N2 C7 H7B 109.697 no
C8 C7 H7A 109.676 no
C8 C7 H7B 109.687 no
H7A C7 H7B 108.183 no
C8 C9 H9 118.886 no
C11 C9 H9 118.911 no
C8 C10 H10 118.802 no
C12 C10 H10 118.795 no
C9 C11 H11 121.913 no
C13 C11 H11 121.938 no
C10 C12 H12 118.698 no
C13 C12 H12 118.694 no
N3 C14 H14A 109.040 no
N3 C14 H14B 109.035 no
C13 C14 H14A 109.039 no
C13 C14 H14B 109.040 no
H14A C14 H14B 107.807 no
C15 C16 H16 121.090 no
C17 C16 H16 121.055 no
C16 C17 H17 118.678 no
C18 C17 H17 118.680 no
C17 C18 H18 118.997 no
C19 C18 H18 119.001 no
C18 C19 H19 123.624 no
C20 C19 H19 123.568 no
N4 C21 H21A 109.055 no
N4 C21 H21B 109.045 no
C22 C21 H21A 109.054 no
C22 C21 H21B 109.040 no
H21A C21 H21B 107.826 no
C22 C23 H23 119.148 no
C25 C23 H23 119.112 no
C22 C24 H24 120.996 no
C26 C24 H24 121.011 no
C23 C25 H25 119.978 no
C27 C25 H25 119.976 no
C24 C26 H26 119.317 no
C27 C26 H26 119.321 no
N5 C28 H28A 109.487 no
N5 C28 H28B 109.469 no
C27 C28 H28A 109.488 no
C27 C28 H28B 109.490 no
H28A C28 H28B 108.055 no
C29 C30 H30 122.850 no
C31 C30 H30 122.831 no
C30 C31 H31 121.068 no
C32 C31 H31 121.028 no
C31 C32 H32 119.887 no
C33 C32 H32 119.867 no
C32 C33 H33 119.323 no
C34 C33 H33 119.352 no
N6 C35 H35A 109.540 no
N6 C35 H35B 109.560 no
C36 C35 H35A 109.552 no
C36 C35 H35B 109.560 no
H35A C35 H35B 108.103 no
C36 C37 H37 119.447 no
C39 C37 H37 119.455 no
C36 C38 H38 119.158 no
C40 C38 H38 119.147 no
C37 C39 H39 120.666 no
C41 C39 H39 120.673 no
C38 C40 H40 119.850 no
C41 C40 H40 119.848 no
N1 C42 H42A 108.722 no
N1 C42 H42B 108.737 no
C41 C42 H42A 108.736 no
C41 C42 H42B 108.751 no
H42A C42 H42B 107.639 no
C43 C44 H44 121.491 no
C45 C44 H44 121.478 no
C44 C45 H45 117.995 no
C46 C45 H45 117.974 no
C45 C46 H46 122.527 no
C47 C46 H46 122.533 no
C46 C47 H47 118.569 no
C48 C47 H47 118.595 no
N8 C49 H49A 108.774 no
N8 C49 H49B 108.750 no
C50 C49 H49A 108.757 no
C50 C49 H49B 108.763 no
H49A C49 H49B 107.655 no
C50 C51 H51 119.682 no
C53 C51 H51 119.682 no
C50 C52 H52 118.560 no
C54 C52 H52 118.549 no
C51 C53 H53 119.318 no
C55 C53 H53 119.321 no
C52 C54 H54 121.003 no
C55 C54 H54 120.999 no
N9 C56 H56A 109.601 no
N9 C56 H56B 109.585 no
C55 C56 H56A 109.593 no
C55 C56 H56B 109.602 no
H56A C56 H56B 108.126 no
C57 C58 H58 122.427 no
C59 C58 H58 122.419 no
C58 C59 H59 116.328 no
C60 C59 H59 116.333 no
C59 C60 H60 122.570 no
C61 C60 H60 122.574 no
C60 C61 H61 118.358 no
C62 C61 H61 118.354 no
N10 C63 H63A 108.451 no
N10 C63 H63B 108.462 no
C64 C63 H63A 108.465 no
C64 C63 H63B 108.490 no
H63A C63 H63B 107.470 no
C64 C65 H65 121.831 no
C67 C65 H65 121.830 no
C64 C66 H66 120.218 no
C68 C66 H66 120.216 no
C65 C67 H67 117.696 no
C69 C67 H67 117.716 no
C66 C68 H68 117.557 no
C69 C68 H68 117.551 no
N11 C70 H70A 109.586 no
N11 C70 H70B 109.599 no
C69 C70 H70A 109.591 no
C69 C70 H70B 109.583 no
H70A C70 H70B 108.129 no
C71 C72 H72 122.753 no
C73 C72 H72 122.785 no
C72 C73 H73 117.972 no
C74 C73 H73 117.946 no
C73 C74 H74 122.601 no
C75 C74 H74 122.579 no
C74 C75 H75 121.952 no
C76 C75 H75 121.981 no
N12 C77 H77A 110.794 no
N12 C77 H77B 110.789 no
C78 C77 H77A 110.823 no
C78 C77 H77B 110.809 no
H77A C77 H77B 108.869 no
C78 C79 H79 121.800 no
C81 C79 H79 121.759 no
C78 C80 H80 120.941 no
C82 C80 H80 120.948 no
C79 C81 H81 116.771 no
C83 C81 H81 116.784 no
C80 C82 H82 116.922 no
C83 C82 H82 116.957 no
N7 C84 H84A 109.263 no
N7 C84 H84B 109.264 no
C83 C84 H84A 109.258 no
C83 C84 H84B 109.258 no
H84A C84 H84B 107.936 no

loop_
_geom_bond_atom_site_label_1
_geom_bond_atom_site_label_2
_geom_bond_distance
_geom_bond_publ_flag
Pd1 Cl1 2.318(3) yes
Pd1 Cl2 2.309(2) yes
Pd1 N1 2.022(7) yes
Pd1 N2 2.051(7) yes
Pd2 Cl3 2.300(3) yes
Pd2 Cl4 2.311(3) yes
Pd2 N3 2.019(7) yes
Pd2 N4 2.028(7) yes
Pd3 Cl5 2.292(3) yes
Pd3 Cl6 2.282(3) yes
Pd3 N5 2.049(8) yes
Pd3 N6 1.999(8) yes
Pd4 Cl7 2.297(3) yes
Pd4 Cl8 2.293(3) yes
Pd4 N7 2.061(8) yes
Pd4 N8 2.051(8) yes
Pd5 Cl9 2.276(4) yes
Pd5 Cl10 2.297(4) yes
Pd5 N9 1.989(8) yes
Pd5 N10 2.022(9) yes
Pd6 Cl11 2.299(5) yes
Pd6 Cl12 2.350(7) yes
Pd6 N11 1.892(15) yes
Pd6 N12 1.988(12) yes
Br1G C1G 1.972(18) yes
Br2G C4G 1.915(19) yes
N1 C1 1.441(12) yes
N1 C42 1.500(12) yes
N1S C1S 1.128(15) yes
N2 C6 1.453(11) yes
N2 C7 1.544(12) yes
N3 C14 1.496(11) yes
N3 C15 1.488(12) yes
N4 C20 1.486(14) yes
N4 C21 1.493(12) yes
N5 C28 1.526(11) yes
N5 C29 1.562(12) yes
N6 C34 1.445(13) yes
N6 C35 1.542(12) yes
N7 C43 1.394(12) yes
N7 C84 1.552(12) yes
N8 C48 1.467(12) yes
N8 C49 1.511(12) yes
N9 C56 1.549(13) yes
N9 C57 1.446(14) yes
N10 C62 1.324(13) yes
N10 C63 1.509(16) yes
N11 C70 1.50(3) yes
N11 C71 1.55(3) yes
N12 C76 1.60(3) yes
N12 C77 1.607(19) yes
C1 C2 1.420(13) yes
C1 C6 1.363(13) yes
C1G C2G 1.32(3) yes
C1G C6G 1.37(3) yes
C1S C1T 1.465(15) yes
C2 C3 1.365(16) yes
C2G C3G 1.45(3) yes
C3 C4 1.389(15) yes
C3G C4G 1.26(3) yes
C4 C5 1.408(15) yes
C4G C5G 1.41(3) yes
C5 C6 1.362(15) yes
C5G C6G 1.37(3) yes
C7 C8 1.490(13) yes
C8 C9 1.376(13) yes
C8 C10 1.382(13) yes
C9 C11 1.449(14) yes
C10 C12 1.335(14) yes
C11 C13 1.449(14) yes
C12 C13 1.388(15) yes
C13 C14 1.509(14) yes
C15 C16 1.451(15) yes
C15 C20 1.294(15) yes
C16 C17 1.348(17) yes
C17 C18 1.394(18) yes
C18 C19 1.411(17) yes
C19 C20 1.500(17) yes
C21 C22 1.497(15) yes
C22 C23 1.398(16) yes
C22 C24 1.386(15) yes
C23 C25 1.344(14) yes
C24 C26 1.406(15) yes
C25 C27 1.380(15) yes
C26 C27 1.368(16) yes
C27 C28 1.546(15) yes
C29 C30 1.405(15) yes
C29 C34 1.266(13) yes
C30 C31 1.373(17) yes
C31 C32 1.462(18) yes
C32 C33 1.327(16) yes
C33 C34 1.363(15) yes
C35 C36 1.487(12) yes
C36 C37 1.385(15) yes
C36 C38 1.374(14) yes
C37 C39 1.374(13) yes
C38 C40 1.337(12) yes
C39 C41 1.386(14) yes
C40 C41 1.381(13) yes
C41 C42 1.531(11) yes
C43 C44 1.427(15) yes
C43 C48 1.372(12) yes
C44 C45 1.333(15) yes
C45 C46 1.479(16) yes
C46 C47 1.348(15) yes
C47 C48 1.377(12) yes
C49 C50 1.487(13) yes
C50 C51 1.410(13) yes
C50 C52 1.377(14) yes
C51 C53 1.362(14) yes
C52 C54 1.370(15) yes
C53 C55 1.377(17) yes
C54 C55 1.443(14) yes
C55 C56 1.493(14) yes
C57 C58 1.389(15) yes
C57 C62 1.352(14) yes
C58 C59 1.315(18) yes
C59 C60 1.343(17) yes
C60 C61 1.400(17) yes
C61 C62 1.444(15) yes
C63 C64 1.504(19) yes
C64 C65 1.317(18) yes
C64 C66 1.43(3) yes
C65 C67 1.48(2) yes
C66 C68 1.36(2) yes
C67 C69 1.43(3) yes
C68 C69 1.416(19) yes
C69 C70 1.52(3) yes
C71 C72 1.40(3) yes
C71 C76 1.32(3) yes
C72 C73 1.42(3) yes
C73 C74 1.52(3) yes
C74 C75 1.32(3) yes
C75 C76 1.34(3) yes
C77 C78 1.63(2) yes
C78 C79 1.39(3) yes
C78 C80 1.39(3) yes
C79 C81 1.34(2) yes
C80 C82 1.38(2) yes
C81 C83 1.461(19) yes
C82 C83 1.338(19) yes
C83 C84 1.401(16) yes
N1 H1N 0.930 no
N2 H2N 0.930 no
N3 H3N 0.930 no
N4 H4N 0.930 no
N5 H5N 0.930 no
N6 H6N 0.930 no
N7 H7N 0.930 no
N8 H8N 0.930 no
N9 H9N 0.930 no
N10 H10N 0.930 no
N11 H11N 0.930 no
N12 H12N 0.930 no
C2 H2 0.950 no
C3 H3 0.950 no
C4 H4 0.950 no
C5 H5 0.950 no
C7 H7A 0.990 no
C7 H7B 0.990 no
C9 H9 0.950 no
C10 H10 0.950 no
C11 H11 0.950 no
C12 H12 0.950 no
C14 H14A 0.990 no
C14 H14B 0.990 no
C16 H16 0.950 no
C17 H17 0.950 no
C18 H18 0.950 no
C19 H19 0.950 no
C21 H21A 0.990 no
C21 H21B 0.990 no
C23 H23 0.950 no
C24 H24 0.950 no
C25 H25 0.950 no
C26 H26 0.950 no
C28 H28A 0.990 no
C28 H28B 0.990 no
C30 H30 0.950 no
C31 H31 0.950 no
C32 H32 0.950 no
C33 H33 0.950 no
C35 H35A 0.990 no
C35 H35B 0.990 no
C37 H37 0.950 no
C38 H38 0.950 no
C39 H39 0.950 no
C40 H40 0.950 no
C42 H42A 0.990 no
C42 H42B 0.990 no
C44 H44 0.950 no
C45 H45 0.950 no
C46 H46 0.950 no
C47 H47 0.950 no
C49 H49A 0.990 no
C49 H49B 0.990 no
C51 H51 0.950 no
C52 H52 0.950 no
C53 H53 0.950 no
C54 H54 0.950 no
C56 H56A 0.990 no
C56 H56B 0.990 no
C58 H58 0.950 no
C59 H59 0.950 no
C60 H60 0.950 no
C61 H61 0.950 no
C63 H63A 0.990 no
C63 H63B 0.990 no
C65 H65 0.950 no
C66 H66 0.950 no
C67 H67 0.950 no
C68 H68 0.950 no
C70 H70A 0.990 no
C70 H70B 0.990 no
C72 H72 0.950 no
C73 H73 0.950 no
C74 H74 0.950 no
C75 H75 0.950 no
C77 H77A 0.990 no
C77 H77B 0.990 no
C79 H79 0.950 no
C80 H80 0.950 no
C81 H81 0.950 no
C82 H82 0.950 no
C84 H84A 0.990 no
C84 H84B 0.990 no

loop_
_geom_contact_atom_site_label_1
_geom_contact_atom_site_label_2
_geom_contact_distance
_geom_contact_publ_flag
_geom_contact_site_symmetry_2
Pd1 C8 3.346(9) no .
Pd1 C9 3.506(9) no .
Pd2 C22 3.244(10) no .
Pd2 C23 3.296(9) no .
Pd3 C36 3.355(10) no .
Pd4 C81 3.288(15) no .
Pd4 C83 3.221(13) no .
Pd5 C55 3.538(10) no .
Pd5 C64 3.507(15) no .
Pd6 C67 3.328(17) no .
Pd6 C69 3.248(17) no .
Cl1 C42 3.443(10) no .
Cl3 C14 3.387(10) no .
Cl4 C21 3.518(11) no .
Cl5 C28 3.488(10) no .
Cl6 C35 3.448(11) no .
Cl7 C84 3.575(11) no .
Cl8 C49 3.419(11) no .
Cl9 C56 3.556(11) no .
Cl10 C64 3.354(16) no .
Cl10 C66 3.380(16) no .
Cl11 C70 3.540(16) no .
Cl12 C77 3.438(16) no .
N1 C39 3.267(12) no .
N1 C40 3.405(11) no .
N2 C9 3.350(12) no .
N2 C10 3.287(12) no .
N3 C11 3.217(12) no .
N3 C12 3.474(12) no .
N4 C23 3.308(12) no .
N4 C24 3.312(12) no .
N5 C25 3.293(12) no .
N5 C26 3.419(13) no .
N6 C28 3.596(11) no .
N6 C37 3.402(12) no .
N6 C38 3.210(11) no .
N7 C81 3.361(17) no .
N7 C82 3.286(15) no .
N8 C51 3.206(12) no .
N8 C52 3.471(13) no .
N9 C53 3.352(13) no .
N9 C54 3.361(13) no .
N10 C65 3.211(17) no .
N10 C66 3.465(18) no .
N11 C67 3.28(3) no .
N11 C68 3.470(19) no .
N11 C77 3.590(19) no .
N12 C79 3.25(2) no .
N12 C80 3.48(2) no .
C1 C4 2.745(14) no .
C1 C7 3.571(13) no .
C1 C40 3.422(13) no .
C1 C41 3.112(13) no .
C1G C4G 2.67(3) no .
C2 C5 2.790(14) no .
C2 C40 3.093(12) no .
C2 C41 3.171(14) no .
C2 C42 3.224(14) no .
C2G C5G 2.77(3) no .
C3 C6 2.769(13) no .
C3G C6G 2.73(3) no .
C5 C7 3.069(14) no .
C6 C8 3.113(13) no .
C6 C10 3.319(13) no .
C6 C42 3.411(13) no .
C8 C13 2.824(14) no .
C9 C12 2.749(13) no .
C10 C11 2.801(14) no .
C12 C15 3.513(15) no .
C12 C16 3.162(15) no .
C13 C15 3.064(14) no .
C13 C16 3.062(15) no .
C14 C16 3.224(15) no .
C14 C20 3.414(15) no .
C15 C18 2.780(15) no .
C15 C21 3.453(14) no .
C16 C19 2.870(16) no .
C17 C20 2.740(17) no .
C19 C21 3.052(15) no .
C20 C22 3.137(15) no .
C20 C24 3.358(14) no .
C22 C27 2.771(15) no .
C23 C26 2.729(15) no .
C24 C25 2.782(15) no .
C26 C30 3.215(14) no .
C27 C29 3.320(12) no .
C27 C30 3.269(15) no .
C28 C30 3.225(14) no .
C28 C34 3.398(13) no .
C28 C38 3.487(13) no .
C29 C32 2.637(14) no .
C29 C35 3.494(12) no .
C30 C33 2.774(17) no .
C31 C34 2.774(16) no .
C33 C35 3.015(15) no .
C34 C36 3.096(13) no .
C34 C38 3.206(12) no .
C36 C41 2.756(12) no .
C37 C40 2.733(14) no .
C38 C39 2.745(13) no .
C43 C46 2.811(14) no .
C43 C49 3.421(13) no .
C43 C82 3.396(15) no .
C43 C83 3.087(16) no .
C44 C47 2.796(14) no .
C44 C84 3.047(15) no .
C45 C48 2.725(14) no .
C47 C49 3.237(13) no .
C47 C50 3.130(13) no .
C47 C52 3.264(13) no .
C48 C50 3.068(12) no .
C48 C52 3.520(13) no .
C48 C84 3.528(12) no .
C49 C82 3.593(17) no .
C50 C55 2.798(13) no .
C51 C54 2.787(14) no .
C52 C53 2.753(15) no .
C53 C57 3.192(14) no .
C53 C58 3.513(14) no .
C54 C63 3.581(15) no .
C55 C57 2.924(14) no .
C55 C62 3.455(13) no .
C56 C58 3.071(16) no .
C56 C62 3.419(14) no .
C57 C60 2.727(17) no .
C57 C63 3.406(16) no .
C58 C61 2.739(16) no .
C59 C62 2.761(15) no .
C61 C63 3.029(17) no .
C64 C69 2.88(2) no .
C65 C68 2.81(3) no .
C66 C67 2.739(19) no .
C68 C71 3.58(3) no .
C69 C71 3.16(3) no .
C70 C72 3.00(3) no .
C70 C76 3.46(3) no .
C71 C74 2.85(3) no .
C71 C77 3.43(3) no .
C72 C75 2.88(3) no .
C73 C76 2.57(4) no .
C75 C77 3.36(3) no .
C75 C78 3.03(3) no .
C75 C80 3.14(3) no .
C76 C78 3.04(3) no .
C76 C80 3.34(3) no .
C78 C83 2.825(19) no .
C79 C82 2.76(3) no .
C80 C81 2.704(19) no .
Pd1 Pd1 3.4300(9) no 3_566
Pd1 Cl1 3.341(3) no 3_566
Pd2 N1S 3.546(9) no 3_666
Pd3 C1T 3.587(10) no 1_554
Pd4 C39 3.594(10) no .
Cl1 Pd1 3.341(3) no 3_566
Cl1 N2 3.424(8) no 3_566
Cl1 N8 3.285(8) no .
Cl1 C1 3.481(10) no 3_566
Cl1 C6 3.412(10) no 3_566
Cl1 C51 3.553(10) no .
Cl2 N1 3.311(8) no 3_566
Cl2 N6 3.159(7) no 1_556
Cl2 C1T 3.518(10) no .
Cl2 C35 3.572(8) no 1_556
Cl3 N3 3.230(7) no 3_666
Cl3 C2G 3.498(17) no .
Cl3 C3G 3.477(17) no .
Cl4 N5 3.296(8) no 3_665
Cl4 C1S 3.514(11) no 3_666
Cl4 C29 3.463(8) no 3_665
Cl4 C30 3.585(12) no 3_665
Cl6 C2 3.587(9) no 3_565
Cl6 C58 3.466(12) no 1_554
Cl8 N2 3.232(7) no 3_566
Cl8 C7 3.373(10) no 3_566
Cl9 C19 3.428(12) no 3_666
Cl10 N11 3.238(13) no 4_565
Cl10 C70 3.597(15) no 4_565
Cl10 C72 3.562(15) no 4_565
Cl11 O2W 3.278(18) no 4_565
Cl11 N10 3.172(11) no 4_564
Cl11 C61 3.314(12) no 4_564
Cl11 C62 3.334(9) no 4_564
O1W N9 3.054(16) no .
O1W C82 3.57(2) no 1_556
O2W Cl11 3.278(18) no 4_564
O2W N12 2.98(3) no .
O2W C75 3.50(3) no .
O2W C79 3.56(3) no .
N1 Cl2 3.311(8) no 3_566
N1S Pd2 3.546(9) no 3_666
N1S N4 2.937(12) no 3_666
N1S C20 3.370(14) no 3_666
N1S C46 3.471(14) no .
N1S C47 3.579(13) no .
N1S C54 3.354(12) no .
N1S C55 3.351(14) no .
N1S C56 3.538(14) no .
N2 Cl1 3.424(8) no 3_566
N2 Cl8 3.232(7) no 3_566
N3 Cl3 3.230(7) no 3_666
N4 N1S 2.937(12) no 3_666
N4 C1S 3.531(13) no 3_666
N5 Cl4 3.296(8) no 3_665
N6 Cl2 3.159(7) no 1_554
N7 C39 3.441(12) no .
N8 Cl1 3.285(8) no .
N9 O1W 3.054(16) no .
N10 Cl11 3.172(11) no 4_565
N11 Cl10 3.238(13) no 4_564
N12 O2W 2.98(3) no .
C1 Cl1 3.481(10) no 3_566
C1G C31 3.34(2) no 3_665
C1S Cl4 3.514(11) no 3_666
C1S N4 3.531(13) no 3_666
C1S C53 3.488(15) no .
C1S C55 3.306(14) no .
C1S C56 3.552(14) no .
C1T Pd3 3.587(10) no 1_556
C1T Cl2 3.518(10) no .
C1T C53 3.467(14) no .
C2 Cl6 3.587(9) no 3_565
C2G Cl3 3.498(17) no .
C2G C30 3.48(2) no 3_665
C2G C31 3.25(3) no 3_665
C3G Cl3 3.477(17) no .
C3G C30 3.53(2) no 3_665
C4 C51 3.550(14) no 3_566
C6 Cl1 3.412(10) no 3_566
C7 Cl8 3.373(10) no 3_566
C19 Cl9 3.428(12) no 3_666
C20 N1S 3.370(14) no 3_666
C29 Cl4 3.463(8) no 3_665
C30 Cl4 3.585(12) no 3_665
C30 C2G 3.48(2) no 3_665
C30 C3G 3.53(2) no 3_665
C31 C1G 3.34(2) no 3_665
C31 C2G 3.25(3) no 3_665
C35 Cl2 3.572(8) no 1_554
C35 C37 3.376(14) no 3_565
C37 C35 3.376(14) no 3_565
C39 Pd4 3.594(10) no .
C39 N7 3.441(12) no .
C46 N1S 3.471(14) no .
C47 N1S 3.579(13) no .
C51 Cl1 3.553(10) no .
C51 C4 3.550(14) no 3_566
C53 C1S 3.488(15) no .
C53 C1T 3.467(14) no .
C54 N1S 3.354(12) no .
C55 N1S 3.351(14) no .
C55 C1S 3.306(14) no .
C56 N1S 3.538(14) no .
C56 C1S 3.552(14) no .
C58 Cl6 3.466(12) no 1_556
C58 C84 3.458(13) no 1_556
C61 Cl11 3.314(12) no 4_565
C62 Cl11 3.334(9) no 4_565
C70 Cl10 3.597(15) no 4_564
C72 Cl10 3.562(15) no 4_564
C75 O2W 3.50(3) no .
C79 O2W 3.56(3) no .
C82 O1W 3.57(2) no 1_554
C84 C58 3.458(13) no 1_554
Pd1 H7A 3.2907 no .
Pd1 H9 3.3915 no .
Pd1 H42A 3.1313 no .
Pd1 H42B 2.9677 no .
Pd2 H14A 3.0593 no .
Pd2 H14B 2.9985 no .
Pd2 H21B 3.2900 no .
Pd2 H23 3.1149 no .
Pd3 H28A 3.1682 no .
Pd3 H28B 2.8028 no .
Pd3 H35A 3.2340 no .
Pd3 H37 3.5274 no .
Pd4 H49A 3.0571 no .
Pd4 H49B 3.0097 no .
Pd4 H81 3.0782 no .
Pd4 H84B 3.3013 no .
Pd5 H54 3.3895 no .
Pd5 H56A 3.1917 no .
Pd5 H63A 3.1382 no .
Pd5 H66 3.4385 no .
Pd6 H67 3.2056 no .
Pd6 H70A 3.4147 no .
Pd6 H77A 3.0581 no .
Pd6 H77B 2.9190 no .
Cl1 H1N 2.9833 no .
Cl1 H42B 2.8297 no .
Cl2 H2N 2.9492 no .
Cl2 H7A 3.1539 no .
Cl2 H9 3.4739 no .
Cl3 H3N 2.9404 no .
Cl3 H14B 2.7923 no .
Cl4 H4N 3.0198 no .
Cl4 H21B 3.0915 no .
Cl4 H23 2.9416 no .
Cl5 H5N 2.9881 no .
Cl5 H28B 2.8935 no .
Cl6 H6N 3.0732 no .
Cl6 H35A 2.9382 no .
Cl6 H37 3.1396 no .
Cl7 H7N 3.0634 no .
Cl7 H81 3.0046 no .
Cl7 H84B 3.1389 no .
Cl8 H8N 2.9619 no .
Cl8 H49B 2.8201 no .
Cl9 H9N 2.8987 no .
Cl9 H56A 3.0482 no .
Cl10 H10N 3.0065 no .
Cl10 H66 3.5651 no .
Cl11 H11N 2.8531 no .
Cl11 H67 2.9099 no .
Cl11 H70A 3.2490 no .
Cl12 H12N 2.9263 no .
Cl12 H77A 2.9236 no .
N1 H2 2.6902 no .
N1 H2N 3.3985 no .
N1 H39 3.2470 no .
N1 H40 3.4844 no .
N2 H1N 3.4520 no .
N2 H5 2.6096 no .
N2 H9 3.4176 no .
N2 H10 3.3048 no .
N2 H42A 3.4793 no .
N3 H4N 3.4209 no .
N3 H11 3.2045 no .
N3 H12 3.5997 no .
N3 H16 2.7214 no .
N4 H3N 3.4502 no .
N4 H14A 3.5150 no .
N4 H19 2.7446 no .
N4 H23 3.3332 no .
N4 H24 3.3862 no .
N5 H6N 3.2952 no .
N5 H25 3.2758 no .
N5 H26 3.4968 no .
N5 H30 2.6597 no .
N6 H5N 3.3747 no .
N6 H28A 3.4267 no .
N6 H33 2.6454 no .
N6 H37 3.4964 no .
N6 H38 3.1907 no .
N7 H8N 3.4407 no .
N7 H44 2.6438 no .
N7 H49A 3.4540 no .
N7 H81 3.4004 no .
N7 H82 3.3222 no .
N8 H7N 3.4049 no .
N8 H47 2.6565 no .
N8 H51 3.1411 no .
N8 H52 3.5773 no .
N9 H10N 3.3782 no .
N9 H53 3.4078 no .
N9 H54 3.4197 no .
N9 H58 2.6866 no .
N9 H63A 3.4544 no .
N10 H9N 3.3621 no .
N10 H61 2.6091 no .
N10 H65 3.1911 no .
N10 H66 3.5268 no .
N11 H12N 3.4077 no .
N11 H67 3.3115 no .
N11 H68 3.5965 no .
N11 H72 2.8199 no .
N11 H77B 3.3320 no .
N12 H11N 3.3190 no .
N12 H75 2.5808 no .
N12 H79 3.2277 no .
N12 H80 3.5963 no .
C1 H2N 2.9808 no .
C1 H3 3.2691 no .
C1 H5 3.2404 no .
C1 H10 3.5078 no .
C1 H40 3.2513 no .
C1 H42A 2.6620 no .
C1 H42B 3.3028 no .
C2 H1N 2.6063 no .
C2 H4 3.2316 no .
C2 H40 3.0248 no .
C2 H42A 3.4993 no .
C3 H5 3.2959 no .
C3 H40 3.5880 no .
C4 H2 3.2402 no .
C5 H2N 2.5796 no .
C5 H3 3.2946 no .
C5 H7B 2.7415 no .
C5 H10 3.1760 no .
C6 H1N 3.0530 no .
C6 H2 3.2607 no .
C6 H4 3.2302 no .
C6 H7A 3.3428 no .
C6 H7B 2.6683 no .
C6 H10 3.0037 no .
C6 H42A 3.2679 no .
C7 H5 2.9063 no .
C7 H9 2.5839 no .
C7 H10 2.6961 no .
C8 H2N 3.2477 no .
C8 H11 3.3299 no .
C8 H12 3.2267 no .
C8 H42A 2.9265 no .
C9 H7A 2.5215 no .
C9 H7B 3.1946 no .
C9 H10 3.2220 no .
C9 H16 3.5009 no .
C9 H42A 3.2646 no .
C10 H7A 3.2937 no .
C10 H7B 2.6796 no .
C10 H9 3.2229 no .
C10 H16 3.3247 no .
C10 H42A 2.6692 no .
C11 H3N 2.9218 no .
C11 H12 3.2955 no .
C11 H14A 3.3211 no .
C11 H14B 2.6458 no .
C11 H16 3.0533 no .
C11 H42A 3.3762 no .
C12 H11 3.3061 no .
C12 H14A 2.6512 no .
C12 H14B 3.2596 no .
C12 H16 2.8488 no .
C12 H40 3.5345 no .
C12 H42A 2.7647 no .
C13 H3N 2.6479 no .
C13 H9 3.3206 no .
C13 H10 3.2350 no .
C13 H16 2.6707 no .
C13 H42A 3.1281 no .
C14 H11 2.6924 no .
C14 H12 2.7295 no .
C14 H16 3.1902 no .
C15 H4N 2.9756 no .
C15 H12 3.4382 no .
C15 H14A 2.7132 no .
C15 H14B 3.3475 no .
C15 H17 3.2615 no .
C15 H19 3.3210 no .
C15 H24 3.5611 no .
C16 H3N 2.6718 no .
C16 H12 3.2420 no .
C16 H14A 3.5321 no .
C16 H18 3.2449 no .
C17 H19 3.3243 no .
C18 H16 3.2649 no .
C19 H4N 2.6739 no .
C19 H17 3.2967 no .
C19 H21A 2.6136 no .
C19 H24 3.3358 no .
C20 H3N 3.0340 no .
C20 H14A 3.3056 no .
C20 H16 3.2354 no .
C20 H18 3.3040 no .
C20 H21A 2.5457 no .
C20 H21B 3.2873 no .
C20 H24 3.1051 no .
C21 H19 2.9567 no .
C21 H23 2.6631 no .
C21 H24 2.6711 no .
C22 H4N 3.2525 no .
C22 H14A 2.9263 no .
C22 H25 3.2510 no .
C22 H26 3.2516 no .
C23 H14A 3.1789 no .
C23 H21A 3.2729 no .
C23 H21B 2.6203 no .
C23 H24 3.2681 no .
C24 H12 3.5146 no .
C24 H14A 2.6993 no .
C24 H21A 2.5952 no .
C24 H21B 3.2516 no .
C24 H23 3.2556 no .
C24 H30 3.3761 no .
C25 H5N 2.9706 no .
C25 H14A 3.2637 no .
C25 H26 3.2308 no .
C25 H28A 3.3102 no .
C25 H28B 2.6791 no .
C25 H30 3.5197 no .
C26 H5N 3.5834 no .
C26 H12 3.3478 no .
C26 H14A 2.7328 no .
C26 H25 3.2332 no .
C26 H28A 2.5951 no .
C26 H28B 3.2384 no .
C26 H30 2.7101 no .
C27 H5N 2.5734 no .
C27 H14A 3.0610 no .
C27 H23 3.2151 no .
C27 H24 3.2755 no .
C27 H30 2.7792 no .
C28 H25 2.6913 no .
C28 H26 2.6502 no .
C28 H30 3.1540 no .
C29 H6N 2.8741 no .
C29 H26 3.4518 no .
C29 H28A 2.7029 no .
C29 H28B 3.4265 no .
C29 H31 3.2162 no .
C29 H32 3.5861 no .
C29 H33 3.1026 no .
C29 H38 3.2411 no .
C30 H5N 2.6571 no .
C30 H26 3.0559 no .
C30 H28A 3.3478 no .
C30 H32 3.2858 no .
C31 H33 3.2821 no .
C32 H30 3.3145 no .
C32 H38 3.5677 no .
C33 H6N 2.6227 no .
C33 H31 3.2732 no .
C33 H35B 2.6413 no .
C33 H38 2.9878 no .
C34 H5N 3.0506 no .
C34 H28A 3.2225 no .
C34 H30 3.2458 no .
C34 H32 3.2011 no .
C34 H35A 3.2959 no .
C34 H35B 2.5855 no .
C34 H38 2.8071 no .
C35 H33 2.8302 no .
C35 H37 2.6007 no .
C35 H38 2.6894 no .
C36 H6N 3.2408 no .
C36 H28A 2.9953 no .
C36 H39 3.2605 no .
C36 H40 3.2218 no .
C37 H28A 3.4642 no .
C37 H35A 2.5112 no .
C37 H35B 3.1805 no .
C37 H38 3.2271 no .
C38 H2 3.3136 no .
C38 H28A 2.5667 no .
C38 H35A 3.2982 no .
C38 H35B 2.7073 no .
C38 H37 3.2269 no .
C39 H1N 2.9732 no .
C39 H2 3.3127 no .
C39 H40 3.2508 no .
C39 H42A 3.2679 no .
C39 H42B 2.6031 no .
C40 H2 2.8098 no .
C40 H28A 2.6819 no .
C40 H39 3.2546 no .
C40 H42A 2.6599 no .
C40 H42B 3.2856 no .
C41 H1N 2.6451 no .
C41 H2 2.8167 no .
C41 H28A 3.2027 no .
C41 H37 3.2319 no .
C41 H38 3.2123 no .
C42 H2 3.2282 no .
C42 H39 2.6295 no .
C42 H40 2.7183 no .
C43 H8N 3.0636 no .
C43 H45 3.2154 no .
C43 H47 3.2362 no .
C43 H49A 3.3015 no .
C43 H82 3.1259 no .
C43 H84A 2.5754 no .
C43 H84B 3.2646 no .
C44 H7N 2.5755 no .
C44 H46 3.3335 no .
C44 H82 3.3560 no .
C44 H84A 2.6671 no .
C45 H47 3.2581 no .
C46 H44 3.3458 no .
C47 H8N 2.6410 no .
C47 H45 3.2345 no .
C47 H49A 3.5667 no .
C47 H52 3.3116 no .
C48 H7N 2.9747 no .
C48 H44 3.2878 no .
C48 H46 3.2593 no .
C48 H49A 2.7486 no .
C48 H49B 3.3471 no .
C48 H52 3.4296 no .
C49 H47 3.1726 no .
C49 H51 2.6075 no .
C49 H52 2.7064 no .
C50 H8N 2.6782 no .
C50 H47 2.7237 no .
C50 H53 3.2633 no .
C50 H54 3.2679 no .
C50 H63A 3.0411 no .
C51 H8N 2.9390 no .
C51 H47 3.0651 no .
C51 H49A 3.2672 no .
C51 H49B 2.5988 no .
C51 H52 3.2472 no .
C51 H63A 3.1902 no .
C52 H47 2.9439 no .
C52 H49A 2.6262 no .
C52 H49B 3.2344 no .
C52 H51 3.2490 no .
C52 H63A 2.7978 no .
C52 H66 3.0060 no .
C53 H47 3.5778 no .
C53 H54 3.2911 no .
C53 H56A 3.2675 no .
C53 H56B 2.6415 no .
C53 H63A 3.0956 no .
C54 H47 3.4977 no .
C54 H53 3.2903 no .
C54 H56A 2.5737 no .
C54 H56B 3.2722 no .
C54 H63A 2.6883 no .
C54 H66 2.9506 no .
C55 H9N 3.2580 no .
C55 H51 3.2408 no .
C55 H52 3.2719 no .
C55 H63A 2.8229 no .
C56 H53 2.6913 no .
C56 H54 2.6782 no .
C56 H58 2.9996 no .
C57 H10N 2.9999 no .
C57 H53 2.9981 no .
C57 H56A 3.3093 no .
C57 H56B 2.6833 no .
C57 H59 3.1397 no .
C57 H61 3.1811 no .
C57 H63A 3.3279 no .
C58 H9N 2.5783 no .
C58 H53 2.9404 no .
C58 H56B 2.8074 no .
C58 H60 3.2301 no .
C59 H53 3.4294 no .
C59 H61 3.1690 no .
C60 H58 3.2331 no .
C61 H10N 2.5634 no .
C61 H59 3.1675 no .
C61 H63A 3.3796 no .
C61 H63B 2.6928 no .
C62 H9N 2.9233 no .
C62 H58 3.2990 no .
C62 H60 3.3663 no .
C62 H63A 2.6285 no .
C62 H63B 2.5548 no .
C63 H61 2.9067 no .
C63 H65 2.5522 no .
C63 H66 2.7255 no .
C64 H10N 2.6772 no .
C64 H67 3.2192 no .
C64 H68 3.2636 no .
C64 H77B 3.0260 no .
C65 H10N 2.9558 no .
C65 H63A 3.1776 no .
C65 H63B 2.5257 no .
C65 H66 3.2484 no .
C65 H77B 3.1144 no .
C66 H52 3.5523 no .
C66 H63A 2.6177 no .
C66 H63B 3.2788 no .
C66 H65 3.2753 no .
C66 H77B 2.8599 no .
C66 H80 3.4536 no .
C67 H68 3.2271 no .
C67 H70A 2.7933 no .
C67 H70B 3.3850 no .
C67 H77B 2.9853 no .
C68 H67 3.2226 no .
C68 H70A 3.2773 no .
C68 H70B 2.6523 no .
C68 H77B 2.6753 no .
C68 H80 3.2982 no .
C69 H11N 3.2192 no .
C69 H65 3.4273 no .
C69 H66 3.3106 no .
C69 H77B 2.7603 no .
C70 H67 2.7764 no .
C70 H68 2.7166 no .
C70 H72 2.9132 no .
C70 H77B 3.5988 no .
C71 H12N 3.1245 no .
C71 H68 3.3541 no .
C71 H70A 3.1833 no .
C71 H70B 2.2969 no .
C71 H73 3.2217 no .
C71 H75 3.2751 no .
C71 H77B 3.3336 no .
C72 H11N 2.6927 no .
C72 H70B 2.4867 no .
C72 H74 3.4453 no .
C73 H75 3.2949 no .
C74 H72 3.4608 no .
C75 H12N 2.5752 no .
C75 H73 3.2418 no .
C75 H80 3.2674 no .
C76 H11N 2.9877 no .
C76 H70B 3.5087 no .
C76 H72 3.1843 no .
C76 H73 3.5122 no .
C76 H74 3.1461 no .
C76 H77A 3.5500 no .
C76 H77B 2.9694 no .
C76 H80 3.2440 no .
C77 H75 3.2652 no .
C77 H79 2.6276 no .
C77 H80 2.8793 no .
C78 H12N 2.7853 no .
C78 H49A 3.0220 no .
C78 H75 2.6469 no .
C78 H81 3.1733 no .
C78 H82 3.2198 no .
C79 H12N 3.0552 no .
C79 H49A 3.1878 no .
C79 H75 2.9187 no .
C79 H77A 2.6273 no .
C79 H77B 3.3193 no .
C79 H80 3.2833 no .
C80 H49A 2.7773 no .
C80 H52 3.2963 no .
C80 H75 2.9405 no .
C80 H77A 3.4191 no .
C80 H77B 2.8392 no .
C80 H79 3.2885 no .
C81 H49A 3.0565 no .
C81 H75 3.3614 no .
C81 H82 3.1936 no .
C81 H84A 3.2957 no .
C81 H84B 2.6539 no .
C82 H49A 2.6617 no .
C82 H52 3.4603 no .
C82 H75 3.4207 no .
C82 H81 3.1727 no .
C82 H84A 2.5132 no .
C82 H84B 3.1479 no .
C83 H7N 3.1926 no .
C83 H49A 2.8611 no .
C83 H79 3.3531 no .
C83 H80 3.2609 no .
C84 H44 2.8998 no .
C84 H81 2.7130 no .
C84 H82 2.5517 no .
H1N H2 2.5264 no .
H1N H39 2.8081 no .
H1N H42A 2.7763 no .
H1N H42B 2.3342 no .
H2 H3 2.3237 no .
H2 H40 3.0269 no .
H2N H5 2.5570 no .
H2N H7A 2.2670 no .
H2N H7B 2.3650 no .
H3 H4 2.3347 no .
H3N H11 2.7287 no .
H3N H14A 2.7844 no .
H3N H14B 2.3152 no .
H3N H16 2.6072 no .
H4 H5 2.3638 no .
H4N H19 2.6770 no .
H4N H21A 2.3629 no .
H4N H21B 2.2019 no .
H5 H7B 2.3403 no .
H5 H10 3.3652 no .
H5N H25 2.8413 no .
H5N H28A 2.8048 no .
H5N H28B 2.4419 no .
H5N H30 2.5688 no .
H6N H33 2.6132 no .
H6N H35A 2.2482 no .
H6N H35B 2.3434 no .
H7A H9 2.2923 no .
H7A H10 3.5842 no .
H7B H9 3.4096 no .
H7B H10 2.5482 no .
H7N H44 2.5988 no .
H7N H84A 2.4156 no .
H7N H84B 2.2502 no .
H8N H47 2.5539 no .
H8N H49A 2.7890 no .
H8N H49B 2.3054 no .
H8N H51 2.6803 no .
H9 H11 2.4103 no .
H9N H56A 2.3487 no .
H9N H56B 2.2776 no .
H9N H58 2.5596 no .
H10 H12 2.2493 no .
H10 H40 3.4296 no .
H10 H42A 3.0492 no .
H10N H61 2.5438 no .
H10N H63A 2.7800 no .
H10N H63B 2.3155 no .
H10N H65 2.7685 no .
H11 H14B 2.5350 no .
H11 H16 3.5169 no .
H11N H70A 2.1613 no .
H11N H70B 2.4036 no .
H11N H72 2.7252 no .
H12 H14A 2.4748 no .
H12 H14B 3.5170 no .
H12 H16 3.1992 no .
H12 H24 3.3744 no .
H12 H26 3.0201 no .
H12 H40 3.2355 no .
H12 H42A 3.1780 no .
H12N H75 2.4299 no .
H12N H77A 2.3929 no .
H12N H77B 2.8946 no .
H12N H79 2.8497 no .
H14A H24 3.1295 no .
H14A H26 3.1372 no .
H16 H17 2.2942 no .
H17 H18 2.3109 no .
H18 H19 2.3988 no .
H19 H21A 2.3176 no .
H19 H21B 3.5712 no .
H19 H24 3.5675 no .
H21A H23 3.5352 no .
H21A H24 2.4400 no .
H21B H23 2.4546 no .
H21B H24 3.5286 no .
H23 H25 2.2810 no .
H24 H26 2.3616 no .
H25 H28A 3.5862 no .
H25 H28B 2.5418 no .
H26 H28A 2.3781 no .
H26 H28B 3.4612 no .
H26 H30 2.8060 no .
H26 H38 3.5795 no .
H26 H40 3.2609 no .
H28A H30 3.4544 no .
H28A H38 2.8287 no .
H28A H40 3.0001 no .
H30 H31 2.3787 no .
H31 H32 2.4255 no .
H32 H33 2.2657 no .
H33 H35A 3.5388 no .
H33 H35B 2.2106 no .
H33 H38 3.2259 no .
H35A H37 2.2872 no .
H35B H37 3.3987 no .
H35B H38 2.6030 no .
H37 H39 2.3263 no .
H38 H40 2.2725 no .
H39 H42A 3.5245 no .
H39 H42B 2.4405 no .
H40 H42A 2.4987 no .
H40 H42B 3.5560 no .
H44 H45 2.2759 no .
H44 H82 3.4696 no .
H44 H84A 2.2998 no .
H44 H84B 3.5290 no .
H45 H46 2.4356 no .
H46 H47 2.3134 no .
H47 H51 3.4503 no .
H47 H52 3.2579 no .
H49A H51 3.5259 no .
H49A H52 2.4560 no .
H49A H80 3.2639 no .
H49A H82 3.0810 no .
H49B H51 2.4545 no .
H49B H52 3.5031 no .
H51 H53 2.2973 no .
H52 H54 2.3134 no .
H52 H63A 3.2967 no .
H52 H66 2.8070 no .
H52 H80 3.0586 no .
H52 H82 3.3060 no .
H53 H56A 3.5514 no .
H53 H56B 2.4927 no .
H53 H58 3.1029 no .
H54 H56A 2.4117 no .
H54 H56B 3.5363 no .
H54 H63A 3.1377 no .
H54 H66 2.7230 no .
H56B H58 2.4711 no .
H58 H59 2.2462 no .
H59 H60 2.2767 no .
H60 H61 2.3655 no .
H61 H63A 3.4324 no .
H61 H63B 2.3253 no .
H63A H65 3.4483 no .
H63A H66 2.4684 no .
H63B H65 2.3657 no .
H63B H66 3.5565 no .
H65 H67 2.4270 no .
H66 H68 2.2827 no .
H66 H77B 3.4323 no .
H66 H80 3.3341 no .
H67 H70A 2.6662 no .
H68 H70A 3.4962 no .
H68 H70B 2.4425 no .
H68 H77B 3.1325 no .
H68 H80 2.9928 no .
H70A H72 3.4015 no .
H70B H72 2.2450 no .
H72 H73 2.3791 no .
H73 H74 2.4852 no .
H74 H75 2.3401 no .
H75 H79 3.3146 no .
H75 H80 3.3382 no .
H77A H79 2.4179 no .
H77B H79 3.5300 no .
H77B H80 2.7201 no .
H79 H81 2.2644 no .
H80 H82 2.2949 no .
H81 H84A 3.5856 no .
H81 H84B 2.5211 no .
H82 H84A 2.3209 no .
H82 H84B 3.4073 no .
Pd1 H1N 3.2425 no 3_566
Pd4 H39 2.7590 no .
Pd6 H10N 3.5690 no 4_564
Pd6 H65 3.3470 no 4_564
Br1G H7B 3.4229 no 3_666
Br1G H16 3.2793 no 3_666
Br1G H17 2.9982 no 3_666
Br1G H31 3.3716 no 3_665
Br1G H32 3.5855 no 3_665
Br2G H21A 3.4408 no 3_665
Br2G H21B 3.5531 no 3_665
Br2G H25 3.3798 no .
Br2G H44 3.4012 no .
Br2G H45 3.4948 no .
Cl1 H1N 3.5287 no 3_566
Cl1 H2N 2.9924 no 3_566
Cl1 H8N 2.3787 no .
Cl1 H47 3.1873 no .
Cl1 H51 3.0502 no .
Cl2 H1N 2.4232 no 3_566
Cl2 H2 3.4285 no 3_566
Cl2 H6N 2.2710 no 1_556
Cl2 H33 3.2465 no 1_556
Cl2 H35A 3.4331 no 1_556
Cl2 H35B 3.4478 no 1_556
Cl3 H3N 2.3589 no 3_666
Cl3 H16 3.4617 no 3_666
Cl3 H46 3.5026 no .
Cl4 H5N 2.5689 no 3_665
Cl4 H9 3.5593 no 3_666
Cl4 H11 3.4424 no 3_666
Cl4 H30 3.4873 no 3_665
Cl5 H21B 2.8271 no 3_665
Cl5 H44 2.7162 no .
Cl5 H56B 3.0375 no 1_554
Cl5 H58 3.3940 no 1_554
Cl5 H84A 3.0390 no .
Cl6 H2 3.0581 no 3_565
Cl6 H3 3.1496 no 3_565
Cl6 H7N 3.4794 no .
Cl6 H53 3.2944 no 1_554
Cl6 H56B 3.5794 no 1_554
Cl6 H58 2.8745 no 1_554
Cl6 H59 3.3845 no 1_554
Cl6 H84B 3.2487 no .
Cl7 H33 3.1579 no 3_565
Cl7 H35B 2.8779 no 3_565
Cl7 H37 2.9784 no .
Cl7 H38 3.5059 no 3_565
Cl7 H39 3.5899 no .
Cl7 H59 3.2270 no 1_554
Cl8 H2N 2.4215 no 3_566
Cl8 H5 3.2622 no 3_566
Cl8 H7A 3.1367 no 3_566
Cl8 H7B 3.1985 no 3_566
Cl8 H32 3.4226 no 3_565
Cl8 H33 2.8537 no 3_565
Cl9 H18 3.1443 no 3_666
Cl9 H19 2.7088 no 3_666
Cl10 H11N 2.3736 no 4_565
Cl10 H70A 3.3054 no 4_565
Cl10 H70B 3.5975 no 4_565
Cl10 H72 3.0381 no 4_565
Cl11 H10N 2.3404 no 4_564
Cl11 H61 3.1383 no 4_564
Cl11 H75 3.5929 no 4_565
O1W H9N 2.1265 no .
O1W H58 3.3336 no .
O1W H74 3.2460 no 1_556
O1W H82 3.2378 no 1_556
O1W H84A 2.8942 no 1_556
O2W H12N 2.0553 no .
O2W H67 3.4786 no 4_564
O2W H75 2.9768 no .
O2W H79 3.0831 no .
N1S H4N 2.1569 no 3_666
N1S H11 3.3165 no .
N1S H46 2.8357 no .
N1S H47 3.0002 no .
N1S H54 3.4396 no .
N1S H56A 3.1558 no .
N1S H56B 3.5235 no .
N7 H37 3.3529 no .
N7 H39 2.9849 no .
N8 H39 3.3642 no .
C1G H16 3.4354 no 3_666
C1G H17 3.4152 no 3_666
C1G H31 2.7166 no 3_665
C1S H4N 2.6800 no 3_666
C1S H11 3.1853 no .
C1S H46 3.2612 no .
C1S H47 2.8623 no .
C1S H56A 3.4503 no .
C1S H56B 3.2817 no .
C1T H6N 3.3364 no 1_556
C1T H9 3.0900 no .
C1T H11 3.5835 no .
C1T H47 3.3217 no .
C1T H53 3.3437 no .
C1T H56B 3.5218 no .
C2G H16 3.2097 no 3_666
C2G H30 3.3657 no 3_665
C2G H31 2.8967 no 3_665
C3 H51 3.3984 no 3_566
C3 H53 3.1978 no 3_566
C3 H59 3.4040 no 3_566
C3G H30 3.0373 no 3_665
C3G H31 3.3168 no 3_665
C4 H51 2.8424 no 3_566
C4 H53 3.4084 no 3_566
C4G H30 3.4925 no 3_665
C4G H31 3.5103 no 3_665
C5 H51 2.8270 no 3_566
C5G H31 3.4003 no 3_665
C6 H51 3.3889 no 3_566
C6G H31 2.9821 no 3_665
C11 H46 3.3862 no .
C14 H45 3.5879 no .
C14 H46 3.4504 no .
C19 H56A 3.1118 no 3_666
C23 H23 3.3701 no 3_665
C23 H25 3.2277 no 3_665
C25 H23 3.1004 no 3_665
C25 H45 3.4206 no .
C28 H44 3.4024 no .
C32 H7A 3.0912 no 1_554
C33 H7A 2.9360 no 1_554
C35 H37 3.1436 no 3_565
C36 H35A 3.2547 no 3_565
C36 H37 3.4802 no 3_565
C37 H7N 2.8535 no .
C37 H35A 2.8529 no 3_565
C37 H35B 3.1020 no 3_565
C39 H7N 2.8548 no .
C39 H35A 3.2294 no 3_565
C39 H35B 3.4212 no 3_565
C43 H39 3.2023 no .
C44 H28B 2.8467 no .
C45 H14B 3.1935 no .
C45 H28B 3.2168 no .
C46 H11 3.5867 no .
C46 H14B 3.0399 no .
C46 H42B 3.5490 no .
C47 H42B 3.1050 no .
C48 H39 3.3150 no .
C48 H42B 3.1427 no .
C51 H4 3.5985 no 3_566
C56 H19 3.3540 no 3_666
C58 H3 3.4676 no 3_566
C58 H84A 3.5236 no 1_556
C58 H84B 2.6607 no 1_556
C59 H3 2.7780 no 3_566
C59 H81 3.2724 no 1_556
C59 H84B 2.8860 no 1_556
C60 H3 3.1666 no 3_566
C60 H4 3.2260 no 3_566
C61 H4 3.5287 no 3_566
C65 H11N 3.4371 no 4_565
C71 H67 3.5726 no 4_564
C73 H70A 3.2867 no 4_564
C74 H67 3.4503 no 4_564
C74 H70A 3.1460 no 4_564
C75 H67 3.2434 no 4_564
C76 H67 3.2099 no 4_564
C81 H59 3.4793 no 1_554
C83 H58 3.5570 no 1_554
C84 H58 2.8340 no 1_554
C84 H59 3.4278 no 1_554
H1N Pd1 3.2425 no 3_566
H1N Cl1 3.5287 no 3_566
H1N Cl2 2.4232 no 3_566
H2 Cl2 3.4285 no 3_566
H2 Cl6 3.0581 no 3_565
H2 H35A 3.0843 no 3_565
H2N Cl1 2.9924 no 3_566
H2N Cl8 2.4215 no 3_566
H2N H8N 3.2946 no 3_566
H3 Cl6 3.1496 no 3_565
H3 C58 3.4676 no 3_566
H3 C59 2.7780 no 3_566
H3 C60 3.1666 no 3_566
H3 H53 3.1190 no 3_566
H3 H59 2.4725 no 3_566
H3 H60 3.2516 no 3_566
H3N Cl3 2.3589 no 3_666
H3N H3N 3.4496 no 3_666
H4 C51 3.5985 no 3_566
H4 C60 3.2260 no 3_566
H4 C61 3.5287 no 3_566
H4 H51 3.0549 no 3_566
H4 H53 3.4770 no 3_566
H4 H60 3.2225 no 3_566
H4N N1S 2.1569 no 3_666
H4N C1S 2.6800 no 3_666
H4N H56A 3.0230 no 3_666
H4N H56B 3.5511 no 3_666
H5 Cl8 3.2622 no 3_566
H5 H49B 3.4230 no 3_566
H5 H51 3.0043 no 3_566
H5N Cl4 2.5689 no 3_665
H5N H21B 3.1820 no 3_665
H5N H23 3.2069 no 3_665
H6N Cl2 2.2710 no 1_554
H6N C1T 3.3364 no 1_554
H7A Cl8 3.1367 no 3_566
H7A C32 3.0912 no 1_556
H7A C33 2.9360 no 1_556
H7A H32 3.0598 no 1_556
H7A H33 2.7851 no 1_556
H7B Br1G 3.4229 no 3_666
H7B Cl8 3.1985 no 3_566
H7B H32 3.5863 no 1_556
H7N Cl6 3.4794 no .
H7N C37 2.8535 no .
H7N C39 2.8548 no .
H7N H37 2.5475 no .
H7N H39 2.6161 no .
H8N Cl1 2.3787 no .
H8N H2N 3.2946 no 3_566
H8N H39 3.2663 no .
H8N H42B 3.2158 no .
H9 Cl4 3.5593 no 3_666
H9 C1T 3.0900 no .
H9N O1W 2.1265 no .
H10N Pd6 3.5690 no 4_565
H10N Cl11 2.3404 no 4_565
H10N H11N 2.9009 no 4_565
H11 Cl4 3.4424 no 3_666
H11 N1S 3.3165 no .
H11 C1S 3.1853 no .
H11 C1T 3.5835 no .
H11 C46 3.5867 no .
H11 H46 2.8590 no .
H11N Cl10 2.3736 no 4_564
H11N C65 3.4371 no 4_564
H11N H10N 2.9009 no 4_564
H11N H65 3.3921 no 4_564
H12N O2W 2.0553 no .
H12N H67 3.4548 no 4_564
H14A H45 3.5295 no .
H14B C45 3.1935 no .
H14B C46 3.0399 no .
H14B H45 2.7713 no .
H14B H46 2.5445 no .
H16 Br1G 3.2793 no 3_666
H16 Cl3 3.4617 no 3_666
H16 C1G 3.4354 no 3_666
H16 C2G 3.2097 no 3_666
H17 Br1G 2.9982 no 3_666
H17 C1G 3.4152 no 3_666
H18 Cl9 3.1443 no 3_666
H19 Cl9 2.7088 no 3_666
H19 C56 3.3540 no 3_666
H19 H54 3.4846 no 3_666
H19 H56A 2.3791 no 3_666
H21A Br2G 3.4408 no 3_665
H21A H56A 3.5312 no 3_666
H21B Br2G 3.5531 no 3_665
H21B Cl5 2.8271 no 3_665
H21B H5N 3.1820 no 3_665
H21B H25 3.3169 no 3_665
H23 C23 3.3701 no 3_665
H23 C25 3.1004 no 3_665
H23 H5N 3.2069 no 3_665
H23 H23 3.3096 no 3_665
H23 H25 2.8092 no 3_665
H25 Br2G 3.3798 no .
H25 C23 3.2277 no 3_665
H25 H21B 3.3169 no 3_665
H25 H23 2.8092 no 3_665
H25 H44 3.5957 no .
H25 H45 3.1449 no .
H28B C44 2.8467 no .
H28B C45 3.2168 no .
H28B H44 2.4121 no .
H28B H45 3.0327 no .
H30 Cl4 3.4873 no 3_665
H30 C2G 3.3657 no 3_665
H30 C3G 3.0373 no 3_665
H30 C4G 3.4925 no 3_665
H31 Br1G 3.3716 no 3_665
H31 C1G 2.7166 no 3_665
H31 C2G 2.8967 no 3_665
H31 C3G 3.3168 no 3_665
H31 C4G 3.5103 no 3_665
H31 C5G 3.4003 no 3_665
H31 C6G 2.9821 no 3_665
H32 Br1G 3.5855 no 3_665
H32 Cl8 3.4226 no 3_565
H32 H7A 3.0598 no 1_554
H32 H7B 3.5863 no 1_554
H33 Cl2 3.2465 no 1_554
H33 Cl7 3.1579 no 3_565
H33 Cl8 2.8537 no 3_565
H33 H7A 2.7851 no 1_554
H35A Cl2 3.4331 no 1_554
H35A C36 3.2547 no 3_565
H35A C37 2.8529 no 3_565
H35A C39 3.2294 no 3_565
H35A H2 3.0843 no 3_565
H35A H35A 3.4869 no 3_565
H35A H37 2.8957 no 3_565
H35A H39 3.4513 no 3_565
H35B Cl2 3.4478 no 1_554
H35B Cl7 2.8779 no 3_565
H35B C37 3.1020 no 3_565
H35B C39 3.4212 no 3_565
H35B H37 2.7126 no 3_565
H35B H39 3.2591 no 3_565
H37 Cl7 2.9784 no .
H37 N7 3.3529 no .
H37 C35 3.1436 no 3_565
H37 C36 3.4802 no 3_565
H37 H7N 2.5475 no .
H37 H35A 2.8957 no 3_565
H37 H35B 2.7126 no 3_565
H38 Cl7 3.5059 no 3_565
H39 Pd4 2.7590 no .
H39 Cl7 3.5899 no .
H39 N7 2.9849 no .
H39 N8 3.3642 no .
H39 C43 3.2023 no .
H39 C48 3.3150 no .
H39 H7N 2.6161 no .
H39 H8N 3.2663 no .
H39 H35A 3.4513 no 3_565
H39 H35B 3.2591 no 3_565
H42B C46 3.5490 no .
H42B C47 3.1050 no .
H42B C48 3.1427 no .
H42B H8N 3.2158 no .
H42B H47 3.3017 no .
H44 Br2G 3.4012 no .
H44 Cl5 2.7162 no .
H44 C28 3.4024 no .
H44 H25 3.5957 no .
H44 H28B 2.4121 no .
H45 Br2G 3.4948 no .
H45 C14 3.5879 no .
H45 C25 3.4206 no .
H45 H14A 3.5295 no .
H45 H14B 2.7713 no .
H45 H25 3.1449 no .
H45 H28B 3.0327 no .
H46 Cl3 3.5026 no .
H46 N1S 2.8357 no .
H46 C1S 3.2612 no .
H46 C11 3.3862 no .
H46 C14 3.4504 no .
H46 H11 2.8590 no .
H46 H14B 2.5445 no .
H47 Cl1 3.1873 no .
H47 N1S 3.0002 no .
H47 C1S 2.8623 no .
H47 C1T 3.3217 no .
H47 H42B 3.3017 no .
H49B H5 3.4230 no 3_566
H51 Cl1 3.0502 no .
H51 C3 3.3984 no 3_566
H51 C4 2.8424 no 3_566
H51 C5 2.8270 no 3_566
H51 C6 3.3889 no 3_566
H51 H4 3.0549 no 3_566
H51 H5 3.0043 no 3_566
H53 Cl6 3.2944 no 1_556
H53 C1T 3.3437 no .
H53 C3 3.1978 no 3_566
H53 C4 3.4084 no 3_566
H53 H3 3.1190 no 3_566
H53 H4 3.4770 no 3_566
H54 N1S 3.4396 no .
H54 H19 3.4846 no 3_666
H56A N1S 3.1558 no .
H56A C1S 3.4503 no .
H56A C19 3.1118 no 3_666
H56A H4N 3.0230 no 3_666
H56A H19 2.3791 no 3_666
H56A H21A 3.5312 no 3_666
H56B Cl5 3.0375 no 1_556
H56B Cl6 3.5794 no 1_556
H56B N1S 3.5235 no .
H56B C1S 3.2817 no .
H56B C1T 3.5218 no .
H56B H4N 3.5511 no 3_666
H58 Cl5 3.3940 no 1_556
H58 Cl6 2.8745 no 1_556
H58 O1W 3.3336 no .
H58 C83 3.5570 no 1_556
H58 C84 2.8340 no 1_556
H58 H84A 2.7789 no 1_556
H58 H84B 2.0817 no 1_556
H59 Cl6 3.3845 no 1_556
H59 Cl7 3.2270 no 1_556
H59 C3 3.4040 no 3_566
H59 C81 3.4793 no 1_556
H59 C84 3.4278 no 1_556
H59 H3 2.4725 no 3_566
H59 H81 2.8156 no 1_556
H59 H84B 2.4918 no 1_556
H60 H3 3.2516 no 3_566
H60 H4 3.2225 no 3_566
H61 Cl11 3.1383 no 4_565
H65 Pd6 3.3470 no 4_565
H65 H11N 3.3921 no 4_565
H67 O2W 3.4786 no 4_565
H67 C71 3.5726 no 4_565
H67 C74 3.4503 no 4_565
H67 C75 3.2434 no 4_565
H67 C76 3.2099 no 4_565
H67 H12N 3.4548 no 4_565
H70A Cl10 3.3054 no 4_564
H70A C73 3.2867 no 4_565
H70A C74 3.1460 no 4_565
H70A H73 3.3597 no 4_565
H70A H74 3.0313 no 4_565
H70B Cl10 3.5975 no 4_564
H72 Cl10 3.0381 no 4_564
H73 H70A 3.3597 no 4_564
H74 O1W 3.2460 no 1_554
H74 H70A 3.0313 no 4_564
H75 Cl11 3.5929 no 4_564
H75 O2W 2.9768 no .
H79 O2W 3.0831 no .
H81 C59 3.2724 no 1_554
H81 H59 2.8156 no 1_554
H82 O1W 3.2378 no 1_554
H84A Cl5 3.0390 no .
H84A O1W 2.8942 no 1_554
H84A C58 3.5236 no 1_554
H84A H58 2.7789 no 1_554
H84B Cl6 3.2487 no .
H84B C58 2.6607 no 1_554
H84B C59 2.8860 no 1_554
H84B H58 2.0817 no 1_554
H84B H59 2.4918 no 1_554

loop_
_geom_hbond_atom_site_label_D
_geom_hbond_atom_site_label_H
_geom_hbond_atom_site_label_A
_geom_hbond_site_symmetry_A
_geom_hbond_distance_DA
_geom_hbond_distance_DH
_geom_hbond_distance_HA
_geom_hbond_angle_DHA
_geom_hbond_publ_flag
N2 H2N Cl8 3_566 3.232(7) 0.930 2.421 145.6 no
N3 H3N Cl3 3_666 3.230(7) 0.930 2.359 155.8 no
N4 H4N N1S 3_666 2.937(12) 0.930 2.157 140.8 no
N5 H5N Cl4 3_665 3.296(8) 0.930 2.569 135.3 no
N6 H6N Cl2 1_554 3.159(7) 0.930 2.271 159.5 no
N8 H8N Cl1 . 3.285(8) 0.930 2.379 164.7 no
N9 H9N O1W . 3.054(16) 0.930 2.127 174.8 no
N10 H10N Cl11 4_565 3.172(11) 0.930 2.340 148.6 no
N11 H11N Cl10 4_564 3.238(13) 0.930 2.374 154.6 no
N12 H12N O2W . 2.98(3) 0.930 2.055 170.6 no

loop_
_geom_torsion_atom_site_label_1
_geom_torsion_atom_site_label_2
_geom_torsion_atom_site_label_3
_geom_torsion_atom_site_label_4
_geom_torsion
_geom_torsion_publ_flag
Cl1 Pd1 N1 C1 -164.0(4) no
Cl1 Pd1 N1 C42 68.4(4) no
Cl2 Pd1 N2 C6 157.8(4) no
Cl2 Pd1 N2 C7 -72.0(4) no
N1 Pd1 N2 C6 -15.5(4) no
N1 Pd1 N2 C7 114.7(4) no
N2 Pd1 N1 C1 18.9(4) no
N2 Pd1 N1 C42 -108.6(5) no
Cl3 Pd2 N3 C14 69.2(4) no
Cl3 Pd2 N3 C15 -164.9(4) no
Cl4 Pd2 N4 C20 166.6(4) no
Cl4 Pd2 N4 C21 -68.4(4) no
N3 Pd2 N4 C20 -12.5(4) no
N3 Pd2 N4 C21 112.4(5) no
N4 Pd2 N3 C14 -110.7(4) no
N4 Pd2 N3 C15 15.1(4) no
Cl5 Pd3 N5 C28 74.5(4) no
Cl5 Pd3 N5 C29 -160.3(4) no
Cl6 Pd3 N6 C34 170.6(4) no
Cl6 Pd3 N6 C35 -57.7(4) no
N5 Pd3 N6 C34 -12.4(4) no
N5 Pd3 N6 C35 119.3(5) no
N6 Pd3 N5 C28 -109.8(5) no
N6 Pd3 N5 C29 15.4(4) no
Cl7 Pd4 N7 C43 -164.4(4) no
Cl7 Pd4 N7 C84 68.3(4) no
Cl8 Pd4 N8 C48 163.1(4) no
Cl8 Pd4 N8 C49 -69.4(4) no
N7 Pd4 N8 C48 -17.8(4) no
N7 Pd4 N8 C49 109.7(5) no
N8 Pd4 N7 C43 13.9(5) no
N8 Pd4 N7 C84 -113.4(5) no
Cl9 Pd5 N9 C56 -69.7(6) no
Cl9 Pd5 N9 C57 161.4(5) no
Cl10 Pd5 N10 C62 -153.0(5) no
Cl10 Pd5 N10 C63 80.0(6) no
N9 Pd5 N10 C62 19.6(6) no
N9 Pd5 N10 C63 -107.4(6) no
N10 Pd5 N9 C56 109.9(6) no
N10 Pd5 N9 C57 -19.1(5) no
Cl11 Pd6 N11 C70 70.7(8) no
Cl11 Pd6 N11 C71 -166.5(7) no
Cl12 Pd6 N12 C76 161.9(7) no
Cl12 Pd6 N12 C77 -74.8(8) no
N11 Pd6 N12 C76 -17.7(8) no
N11 Pd6 N12 C77 105.5(9) no
N12 Pd6 N11 C70 -110.8(9) no
N12 Pd6 N11 C71 12.0(8) no
Pd1 N1 C1 C2 159.6(6) no
Pd1 N1 C1 C6 -19.9(9) no
Pd1 N1 C42 C41 -170.4(5) no
C1 N1 C42 C41 66.4(9) no
C42 N1 C1 C2 -74.3(10) no
C42 N1 C1 C6 106.2(8) no
Pd1 N2 C6 C1 9.0(9) no
Pd1 N2 C6 C5 -167.5(6) no
Pd1 N2 C7 C8 -53.4(7) no
C6 N2 C7 C8 73.1(8) no
C7 N2 C6 C1 -122.7(8) no
C7 N2 C6 C5 60.7(10) no
Pd2 N3 C14 C13 -176.5(5) no
Pd2 N3 C15 C16 164.8(6) no
Pd2 N3 C15 C20 -16.1(9) no
C14 N3 C15 C16 -71.4(9) no
C14 N3 C15 C20 107.7(9) no
C15 N3 C14 C13 63.0(9) no
Pd2 N4 C20 C15 7.1(10) no
Pd2 N4 C20 C19 -169.5(6) no
Pd2 N4 C21 C22 -44.5(9) no
C20 N4 C21 C22 77.7(10) no
C21 N4 C20 C15 -121.0(9) no
C21 N4 C20 C19 62.4(10) no
Pd3 N5 C28 C27 -159.7(5) no
Pd3 N5 C29 C30 169.3(4) no
Pd3 N5 C29 C34 -17.6(7) no
C28 N5 C29 C30 -71.4(9) no
C28 N5 C29 C34 101.7(8) no
C29 N5 C28 C27 80.6(9) no
Pd3 N6 C34 C29 5.6(9) no
Pd3 N6 C34 C33 -170.3(6) no
Pd3 N6 C35 C36 -55.8(9) no
C34 N6 C35 C36 76.2(9) no
C35 N6 C34 C29 -129.1(7) no
C35 N6 C34 C33 55.0(9) no
Pd4 N7 C43 C44 169.1(6) no
Pd4 N7 C43 C48 -6.9(10) no
Pd4 N7 C84 C83 46.4(9) no
C43 N7 C84 C83 -78.5(10) no
C84 N7 C43 C44 -63.0(10) no
C84 N7 C43 C48 121.1(8) no
Pd4 N8 C48 C43 19.6(8) no
Pd4 N8 C48 C47 -163.8(6) no
Pd4 N8 C49 C50 177.3(5) no
C48 N8 C49 C50 -60.1(10) no
C49 N8 C48 C43 -104.7(8) no
C49 N8 C48 C47 71.8(10) no
Pd5 N9 C56 C55 -68.0(9) no
Pd5 N9 C57 C58 -161.3(7) no
Pd5 N9 C57 C62 14.6(9) no
C56 N9 C57 C58 64.7(11) no
C56 N9 C57 C62 -119.4(8) no
C57 N9 C56 C55 59.9(10) no
Pd5 N10 C62 C57 -18.5(11) no
Pd5 N10 C62 C61 167.4(6) no
Pd5 N10 C63 C64 -63.4(10) no
C62 N10 C63 C64 174.3(8) no
C63 N10 C62 C57 110.3(10) no
C63 N10 C62 C61 -63.8(11) no
Pd6 N11 C70 C69 34.3(13) no
Pd6 N11 C71 C72 157.7(12) no
Pd6 N11 C71 C76 -2.1(17) no
C70 N11 C71 C72 -66.6(17) no
C70 N11 C71 C76 133.6(14) no
C71 N11 C70 C69 -92.5(13) no
Pd6 N12 C76 C71 20.9(17) no
Pd6 N12 C76 C75 -158.0(11) no
Pd6 N12 C77 C78 -172.3(8) no
C76 N12 C77 C78 -54.1(16) no
C77 N12 C76 C71 -95.8(15) no
C77 N12 C76 C75 85.2(17) no
N1 C1 C2 C3 174.3(7) no
N1 C1 C6 N2 7.5(12) no
N1 C1 C6 C5 -176.1(7) no
C2 C1 C6 N2 -172.0(7) no
C2 C1 C6 C5 4.4(13) no
C6 C1 C2 C3 -6.3(13) no
Br1G C1G C2G C3G -170.7(10) no
Br1G C1G C6G C5G 171.6(12) no
C2G C1G C6G C5G 1(3) no
C6G C1G C2G C3G -0(3) no
C1 C2 C3 C4 3.7(14) no
C1G C2G C3G C4G -0(3) no
C2 C3 C4 C5 0.6(15) no
C2G C3G C4G Br2G -177.1(13) no
C2G C3G C4G C5G -0(3) no
C3 C4 C5 C6 -2.6(14) no
Br2G C4G C5G C6G 177.8(13) no
C3G C4G C5G C6G 1(3) no
C4 C5 C6 N2 176.3(8) no
C4 C5 C6 C1 -0.1(14) no
C4G C5G C6G C1G -1(3) no
N2 C7 C8 C9 98.8(8) no
N2 C7 C8 C10 -83.8(10) no
C7 C8 C9 C11 -179.6(7) no
C7 C8 C10 C12 -179.7(8) no
C9 C8 C10 C12 -2.3(13) no
C10 C8 C9 C11 2.9(13) no
C8 C9 C11 C13 -2.2(13) no
C8 C10 C12 C13 0.9(15) no
C9 C11 C13 C12 0.8(13) no
C9 C11 C13 C14 -177.8(8) no
C10 C12 C13 C11 -0.2(15) no
C10 C12 C13 C14 178.2(9) no
C11 C13 C14 N3 77.6(11) no
C12 C13 C14 N3 -100.9(11) no
N3 C15 C16 C17 176.3(7) no
N3 C15 C20 N4 6.3(14) no
N3 C15 C20 C19 -177.4(7) no
C16 C15 C20 N4 -174.6(8) no
C16 C15 C20 C19 1.7(15) no
C20 C15 C16 C17 -2.8(14) no
C15 C16 C17 C18 0.6(16) no
C16 C17 C18 C19 2.8(18) no
C17 C18 C19 C20 -3.7(16) no
C18 C19 C20 N4 177.9(9) no
C18 C19 C20 C15 1.5(15) no
N4 C21 C22 C23 87.3(10) no
N4 C21 C22 C24 -89.4(10) no
C21 C22 C23 C25 -178.5(8) no
C21 C22 C24 C26 176.0(8) no
C23 C22 C24 C26 -0.7(13) no
C24 C22 C23 C25 -1.8(13) no
C22 C23 C25 C27 1.8(13) no
C22 C24 C26 C27 3.3(13) no
C23 C25 C27 C26 0.8(13) no
C23 C25 C27 C28 177.4(8) no
C24 C26 C27 C25 -3.3(14) no
C24 C26 C27 C28 -180.0(8) no
C25 C27 C28 N5 83.3(10) no
C26 C27 C28 N5 -100.0(10) no
N5 C29 C30 C31 176.3(6) no
N5 C29 C34 N6 8.4(10) no
N5 C29 C34 C33 -175.5(6) no
C30 C29 C34 N6 -179.6(8) no
C30 C29 C34 C33 -3.5(13) no
C34 C29 C30 C31 4.3(13) no
C29 C30 C31 C32 -2.6(14) no
C30 C31 C32 C33 0.8(15) no
C31 C32 C33 C34 0.2(15) no
C32 C33 C34 N6 177.0(8) no
C32 C33 C34 C29 1.0(14) no
N6 C35 C36 C37 103.2(9) no
N6 C35 C36 C38 -75.1(11) no
C35 C36 C37 C39 179.5(8) no
C35 C36 C38 C40 177.7(8) no
C37 C36 C38 C40 -0.6(13) no
C38 C36 C37 C39 -2.1(14) no
C36 C37 C39 C41 4.7(14) no
C36 C38 C40 C41 0.5(13) no
C37 C39 C41 C40 -4.8(14) no
C37 C39 C41 C42 -178.1(8) no
C38 C40 C41 C39 2.2(13) no
C38 C40 C41 C42 175.2(7) no
C39 C41 C42 N1 82.5(11) no
C40 C41 C42 N1 -90.7(10) no
N7 C43 C44 C45 -171.6(8) no
N7 C43 C48 N8 -8.9(12) no
N7 C43 C48 C47 174.5(7) no
C44 C43 C48 N8 175.1(8) no
C44 C43 C48 C47 -1.5(13) no
C48 C43 C44 C45 4.4(14) no
C43 C44 C45 C46 -4.6(16) no
C44 C45 C46 C47 1.7(16) no
C45 C46 C47 C48 1.5(14) no
C46 C47 C48 N8 -178.0(8) no
C46 C47 C48 C43 -1.6(14) no
N8 C49 C50 C51 -77.7(10) no
N8 C49 C50 C52 99.8(10) no
C49 C50 C51 C53 179.8(8) no
C49 C50 C52 C54 179.8(8) no
C51 C50 C52 C54 -2.7(13) no
C52 C50 C51 C53 2.1(13) no
C50 C51 C53 C55 0.9(14) no
C50 C52 C54 C55 0.4(13) no
C51 C53 C55 C54 -3.3(14) no
C51 C53 C55 C56 -178.7(8) no
C52 C54 C55 C53 2.6(13) no
C52 C54 C55 C56 178.3(8) no
C53 C55 C56 N9 -90.9(11) no
C54 C55 C56 N9 93.7(10) no
N9 C57 C58 C59 179.4(8) no
N9 C57 C62 N10 3.2(13) no
N9 C57 C62 C61 177.8(7) no
C58 C57 C62 N10 178.9(9) no
C58 C57 C62 C61 -6.6(14) no
C62 C57 C58 C59 4.1(15) no
C57 C58 C59 C60 -2.6(16) no
C58 C59 C60 C61 4.1(17) no
C59 C60 C61 C62 -6.9(16) no
C60 C61 C62 N10 -177.2(9) no
C60 C61 C62 C57 8.0(14) no
N10 C63 C64 C65 -82.0(14) no
N10 C63 C64 C66 95.4(13) no
C63 C64 C65 C67 177.8(11) no
C63 C64 C66 C68 177.5(11) no
C65 C64 C66 C68 -5(3) no
C66 C64 C65 C67 0(2) no
C64 C65 C67 C69 7(3) no
C64 C66 C68 C69 3(3) no
C65 C67 C69 C68 -8(3) no
C65 C67 C69 C70 171.9(13) no
C66 C68 C69 C67 3(3) no
C66 C68 C69 C70 -177.1(14) no
C67 C69 C70 N11 -76.7(18) no
C68 C69 C70 N11 103.1(16) no
N11 C71 C72 C73 -165.4(14) no
N11 C71 C76 N12 -13(3) no
N11 C71 C76 C75 166.0(17) no
C72 C71 C76 N12 -174.0(14) no
C72 C71 C76 C75 5(4) no
C76 C71 C72 C73 -5(3) no
C71 C72 C73 C74 8(3) no
C72 C73 C74 C75 -10(3) no
C73 C74 C75 C76 7(3) no
C74 C75 C76 N12 172.7(15) no
C74 C75 C76 C71 -6(4) no
N12 C77 C78 C79 -86.9(14) no
N12 C77 C78 C80 94.2(15) no
C77 C78 C79 C81 -178.5(11) no
C77 C78 C80 C82 178.0(12) no
C79 C78 C80 C82 -1(2) no
C80 C78 C79 C81 0(2) no
C78 C79 C81 C83 -0(2) no
C78 C80 C82 C83 1(2) no
C79 C81 C83 C82 0.4(18) no
C79 C81 C83 C84 -179.5(12) no
C80 C82 C83 C81 -0.8(19) no
C80 C82 C83 C84 179.1(12) no
C81 C83 C84 N7 -87.5(13) no
C82 C83 C84 N7 92.6(13) no

loop_
_platon_squeeze_void_nr
_platon_squeeze_void_average_x
_platon_squeeze_void_average_y
_platon_squeeze_void_average_z
_platon_squeeze_void_volume
_platon_squeeze_void_count_electrons
_platon_squeeze_void_content
1 0.294 0.250 0.055 2863 633 ' '
2 0.706 0.750 -0.024 2863 637 ' '
